data_4034669
loop_
_publ_author_name
'Patalag, Lukas J.'
'Loch, Maximilian'
'Jones, Peter G.'
'Werz, Daniel B.'

_publ_section_title
;
 Exploring the \p-System of the (Aza-)BOIMPY Scaffold: Electron-Rich
 Pyrrole Moieties Working in Concert with Electron-Depleted
 Meso-Positions.
;
_journal_issue 12
_journal_name_full 'The Journal of organic chemistry'
_journal_page_first 7804
_journal_page_last 7814
_journal_paper_doi 10.1021/acs.joc.9b00603
_journal_volume 84
_journal_year 2019
_chemical_formula_sum 'C34 H38 B2 F4 N6 O2'
_chemical_formula_weight 660.32
_space_group_crystal_system monoclinic
_space_group_IT_number 4
_space_group_name_Hall 'P 2yb'
_space_group_name_H-M_alt 'P 1 21 1'
_atom_sites_solution_hydrogens geom
_audit_creation_method SHELXL-2017/1
_audit_update_record
;
2019-02-28 deposited with the CCDC.	2019-03-13 downloaded from the CCDC.
;
_cell_angle_alpha 90
_cell_angle_beta 93.6972(14)
_cell_angle_gamma 90
_cell_formula_units_Z 8
_cell_length_a 19.1887(3)
_cell_length_b 7.82212(14)
_cell_length_c 43.4449(7)
_cell_measurement_reflns_used 104278
_cell_measurement_temperature 100(2)
_cell_measurement_theta_max 75.9970
_cell_measurement_theta_min 3.7090
_cell_volume 6507.35(19)
_computing_cell_refinement 'CrysAlisPro 1.171.38.43c (Rigaku OD, 2015)'
_computing_data_collection 'CrysAlisPro 1.171.38.43c (Rigaku OD, 2015)'
_computing_data_reduction 'CrysAlisPro 1.171.38.43c (Rigaku OD, 2015)'
_computing_molecular_graphics 'Siemens XP'
_computing_publication_material SHELXL
_computing_structure_refinement 'SHELXL-2017/1 (Sheldrick, 2017)'
_computing_structure_solution SHELXT
_diffrn_ambient_temperature 100(2)
_diffrn_detector_area_resol_mean 10.3543
_diffrn_measured_fraction_theta_full 1.000
_diffrn_measured_fraction_theta_max 0.997
_diffrn_measurement_device_type 'Oxford Diffraction Xcalibur, Atlas, Nova'
_diffrn_measurement_method \w-scan
_diffrn_radiation_type CuK\a
_diffrn_radiation_wavelength 1.54184
_diffrn_reflns_av_R_equivalents 0.0670
_diffrn_reflns_av_unetI/netI 0.0291
_diffrn_reflns_Laue_measured_fraction_full 1.000
_diffrn_reflns_Laue_measured_fraction_max 0.997
_diffrn_reflns_limit_h_max 24
_diffrn_reflns_limit_h_min -24
_diffrn_reflns_limit_k_max 9
_diffrn_reflns_limit_k_min -9
_diffrn_reflns_limit_l_max 54
_diffrn_reflns_limit_l_min -54
_diffrn_reflns_number 267960
_diffrn_reflns_point_group_measured_fraction_full 1.000
_diffrn_reflns_point_group_measured_fraction_max 0.997
_diffrn_reflns_theta_full 75.000
_diffrn_reflns_theta_max 76.247
_diffrn_reflns_theta_min 3.176
_diffrn_source 'micro-focus sealed X-ray tube'
_exptl_absorpt_coefficient_mu 0.836
_exptl_absorpt_correction_T_max 1.00000
_exptl_absorpt_correction_T_min 0.92308
_exptl_absorpt_correction_type multi-scan
_exptl_absorpt_process_details
;
CrysAlisPro 1.171.38.43c (Rigaku Oxford Diffraction, 2015)
Empirical absorption correction using spherical harmonics,
 implemented in SCALE3 ABSPACK scaling algorithm.
;
_exptl_crystal_colour 'dark blue'
_exptl_crystal_density_diffrn 1.348
_exptl_crystal_description tablet
_exptl_crystal_F_000 2768
_exptl_crystal_size_max 0.300
_exptl_crystal_size_mid 0.200
_exptl_crystal_size_min 0.080
_refine_diff_density_max 0.314
_refine_diff_density_min -0.201
_refine_diff_density_rms 0.047
_refine_ls_abs_structure_details
;
 Refined as an inversion twin.
;
_refine_ls_abs_structure_Flack 0.45(6)
_refine_ls_extinction_coef 0.00041(4)
_refine_ls_extinction_expression Fc^*^=kFc[1+0.001xFc^2^\l^3^/sin(2\q)]^-1/4^
_refine_ls_extinction_method 'SHELXL-2017/1 (Sheldrick 2017)'
_refine_ls_goodness_of_fit_ref 1.028
_refine_ls_hydrogen_treatment constr
_refine_ls_matrix_type full
_refine_ls_number_parameters 1772
_refine_ls_number_reflns 26770
_refine_ls_number_restraints 31
_refine_ls_restrained_S_all 1.028
_refine_ls_R_factor_all 0.0377
_refine_ls_R_factor_gt 0.0357
_refine_ls_shift/su_max 0.001
_refine_ls_shift/su_mean 0.000
_refine_ls_structure_factor_coef Fsqd
_refine_ls_weighting_details 'w=1/[\s^2^(Fo^2^)+(0.0578P)^2^+0.9383P] where P=(Fo^2^+2Fc^2^)/3'
_refine_ls_weighting_scheme calc
_refine_ls_wR_factor_gt 0.0924
_refine_ls_wR_factor_ref 0.0941
_reflns_Friedel_coverage 0.859
_reflns_Friedel_fraction_full 1.000
_reflns_Friedel_fraction_max 0.998
_reflns_number_gt 25651
_reflns_number_total 26770
_reflns_threshold_expression 'I > 2\s(I)'
_cod_data_source_file jo9b00603_si_002.cif
_cod_data_source_block patgold
_cod_original_sg_symbol_H-M 'P 21'
_cod_database_code 4034669
_shelx_shelxl_version_number 2017/1
_shelx_space_group_comment
;
The symmetry employed for this shelxl refinement is uniquely defined
by the following loop, which should always be used as a source of
symmetry information in preference to the above space-group names.
They are only intended as comments.
;
_shelx_estimated_absorpt_t_min 0.787
_shelx_estimated_absorpt_t_max 0.936

loop_
_space_group_symop_operation_xyz
'x, y, z'
'-x, y+1/2, -z'

loop_
_atom_site_label
_atom_site_type_symbol
_atom_site_fract_x
_atom_site_fract_y
_atom_site_fract_z
_atom_site_U_iso_or_equiv
_atom_site_adp_type
_atom_site_occupancy
_atom_site_site_symmetry_order
_atom_site_calc_flag
_atom_site_refinement_flags_posn
_atom_site_refinement_flags_adp
_atom_site_refinement_flags_occupancy
_atom_site_disorder_assembly
_atom_site_disorder_group
C1 C 0.33139(10) 0.7085(3) 0.12124(5) 0.0198(4) Uani 1 1 d . . . . .
C2 C 0.32090(10) 0.7103(3) 0.15299(5) 0.0211(4) Uani 1 1 d . . . . .
H2 H 0.277289 0.708088 0.162167 0.025 Uiso 1 1 calc R U . . .
C3 C 0.38584(10) 0.7158(3) 0.16811(5) 0.0214(4) Uani 1 1 d . . . . .
C4 C 0.43757(10) 0.7173(3) 0.14581(5) 0.0199(4) Uani 1 1 d . . . . .
C5 C 0.20906(10) 0.7041(3) 0.09564(4) 0.0197(4) Uani 1 1 d . . . . .
C6 C 0.16633(10) 0.6545(3) 0.11933(4) 0.0205(4) Uani 1 1 d . . . . .
H6 H 0.181471 0.623418 0.139818 0.025 Uiso 1 1 calc R U . . .
C7 C 0.09868(10) 0.6598(3) 0.10704(4) 0.0203(4) Uani 1 1 d . . . . .
C8 C 0.09903(10) 0.7166(3) 0.07551(4) 0.0205(4) Uani 1 1 d . . . . .
C9 C 0.28199(10) 0.7158(3) 0.09595(4) 0.0188(4) Uani 1 1 d . . . . .
C10 C 0.30995(10) 0.7388(3) 0.06621(5) 0.0202(4) Uani 1 1 d . . . . .
C11 C 0.51326(10) 0.7254(3) 0.15275(5) 0.0214(4) Uani 1 1 d . . . . .
C12 C 0.53843(11) 0.8286(3) 0.17753(5) 0.0239(4) Uani 1 1 d . . . . .
H12 H 0.506471 0.889750 0.189210 0.029 Uiso 1 1 calc R U . . .
C13 C 0.60987(11) 0.8419(3) 0.18508(5) 0.0273(5) Uani 1 1 d . . . . .
H13 H 0.626509 0.913650 0.201594 0.033 Uiso 1 1 calc R U . . .
C14 C 0.65692(11) 0.7500(3) 0.16844(6) 0.0300(5) Uani 1 1 d . . . . .
H14 H 0.705662 0.759091 0.173569 0.036 Uiso 1 1 calc R U . . .
C15 C 0.63237(11) 0.6448(3) 0.14429(5) 0.0294(5) Uani 1 1 d . . . . .
H15 H 0.664474 0.580651 0.133185 0.035 Uiso 1 1 calc R U . . .
C16 C 0.56113(11) 0.6330(3) 0.13628(5) 0.0248(4) Uani 1 1 d . . . . .
H16 H 0.544895 0.561938 0.119582 0.030 Uiso 1 1 calc R U . . .
C17 C 0.03660(11) 0.7432(3) 0.05473(5) 0.0225(4) Uani 1 1 d . . . . .
C18 C -0.01822(11) 0.6259(3) 0.05571(5) 0.0267(5) Uani 1 1 d . . . . .
H18 H -0.013721 0.530316 0.069170 0.032 Uiso 1 1 calc R U . . .
C19 C -0.07940(11) 0.6484(4) 0.03707(5) 0.0315(5) Uani 1 1 d . . . . .
H19 H -0.115993 0.566755 0.037499 0.038 Uiso 1 1 calc R U . . .
C20 C -0.08686(12) 0.7897(4) 0.01791(5) 0.0344(6) Uani 1 1 d . . . . .
H20 H -0.128898 0.805917 0.005479 0.041 Uiso 1 1 calc R U . . .
C21 C -0.03301(12) 0.9075(4) 0.01686(5) 0.0327(5) Uani 1 1 d . . . . .
H21 H -0.038363 1.004355 0.003733 0.039 Uiso 1 1 calc R U . . .
C22 C 0.02892(11) 0.8843(3) 0.03498(5) 0.0259(4) Uani 1 1 d . . . . .
H22 H 0.065932 0.964358 0.033922 0.031 Uiso 1 1 calc R U . . .
O1 O 0.40429(7) 0.7186(3) 0.19861(3) 0.0277(4) Uani 1 1 d D . . . .
C23 C 0.34694(14) 0.7165(6) 0.21885(6) 0.0199(6) Uani 0.769(4) 1 d D U P A 1
H23A H 0.322901 0.604436 0.217860 0.024 Uiso 0.769(4) 1 calc R U P A 1
H23B H 0.312595 0.807049 0.212944 0.024 Uiso 0.769(4) 1 calc R U P A 1
C24 C 0.38030(14) 0.7487(5) 0.25117(6) 0.0213(6) Uani 0.769(4) 1 d D U P A 1
H24 H 0.423208 0.676580 0.254217 0.026 Uiso 0.769(4) 1 calc R U P A 1
C25 C 0.40200(18) 0.9398(5) 0.25274(7) 0.0346(8) Uani 0.769(4) 1 d D U P A 1
H25A H 0.423624 0.970325 0.233401 0.042 Uiso 0.769(4) 1 calc R U P A 1
H25B H 0.359467 1.010536 0.253954 0.042 Uiso 0.769(4) 1 calc R U P A 1
C26 C 0.4527(2) 0.9841(6) 0.27985(8) 0.0534(11) Uani 0.769(4) 1 d D . P A 1
H26A H 0.431063 0.959078 0.299171 0.080 Uiso 0.769(4) 1 calc R U P A 1
H26B H 0.464453 1.105862 0.279102 0.080 Uiso 0.769(4) 1 calc R U P A 1
H26C H 0.495299 0.915837 0.278760 0.080 Uiso 0.769(4) 1 calc R U P A 1
C27 C 0.33017(15) 0.7013(4) 0.27567(6) 0.0266(6) Uani 0.769(4) 1 d D . P A 1
H27A H 0.346991 0.753805 0.295513 0.032 Uiso 0.769(4) 1 calc R U P A 1
H27B H 0.283687 0.750508 0.269734 0.032 Uiso 0.769(4) 1 calc R U P A 1
C28 C 0.32231(15) 0.5096(4) 0.28033(6) 0.0264(7) Uani 0.769(4) 1 d D . P A 1
H28A H 0.301069 0.458021 0.261420 0.040 Uiso 0.769(4) 1 calc R U P A 1
H28B H 0.292416 0.488618 0.297395 0.040 Uiso 0.769(4) 1 calc R U P A 1
H28C H 0.368374 0.458653 0.285174 0.040 Uiso 0.769(4) 1 calc R U P A 1
C231 C 0.3508(6) 0.7821(19) 0.2193(3) 0.024(3) Uiso 0.231(4) 1 d D U P A 2
H23X H 0.316527 0.690473 0.222710 0.029 Uiso 0.231(4) 1 calc R U P A 2
H23Y H 0.325411 0.880251 0.209530 0.029 Uiso 0.231(4) 1 calc R U P A 2
C241 C 0.3865(6) 0.837(2) 0.2501(2) 0.025(2) Uiso 0.231(4) 1 d D U P A 2
H241 H 0.425094 0.916453 0.245170 0.030 Uiso 0.231(4) 1 calc R U P A 2
C251 C 0.3341(6) 0.9453(17) 0.2683(3) 0.040(3) Uiso 0.231(4) 1 d D . P A 2
H25X H 0.313510 1.034814 0.254452 0.048 Uiso 0.231(4) 1 calc R U P A 2
H25Y H 0.295689 0.869774 0.274114 0.048 Uiso 0.231(4) 1 calc R U P A 2
C261 C 0.3651(7) 1.029(2) 0.2967(3) 0.050(3) Uiso 0.231(4) 1 d D . P A 2
H26X H 0.328941 1.093311 0.306560 0.074 Uiso 0.231(4) 1 calc R U P A 2
H26Y H 0.384514 0.941292 0.310928 0.074 Uiso 0.231(4) 1 calc R U P A 2
H26Z H 0.402370 1.106662 0.291227 0.074 Uiso 0.231(4) 1 calc R U P A 2
C271 C 0.4195(6) 0.6963(17) 0.2688(3) 0.041(3) Uiso 0.231(4) 1 d D . P A 2
H27X H 0.449079 0.746109 0.286024 0.050 Uiso 0.231(4) 1 calc R U P A 2
H27Y H 0.450298 0.630294 0.255733 0.050 Uiso 0.231(4) 1 calc R U P A 2
C281 C 0.3675(7) 0.5763(19) 0.2818(3) 0.047(3) Uiso 0.231(4) 1 d D . P A 2
H28X H 0.392379 0.486566 0.293762 0.070 Uiso 0.231(4) 1 calc R U P A 2
H28Y H 0.337501 0.640008 0.295128 0.070 Uiso 0.231(4) 1 calc R U P A 2
H28Z H 0.338720 0.524101 0.264813 0.070 Uiso 0.231(4) 1 calc R U P A 2
C29 C 0.04788(10) 0.5710(3) 0.15204(4) 0.0228(4) Uani 1 1 d . . . . .
H29A H 0.075451 0.657037 0.164291 0.027 Uiso 1 1 calc R U . . .
H29B H 0.073380 0.460924 0.153361 0.027 Uiso 1 1 calc R U . . .
C30 C -0.02373(10) 0.5504(3) 0.16466(5) 0.0215(4) Uani 1 1 d . . . . .
H30 H -0.016201 0.512751 0.186619 0.026 Uiso 1 1 calc R U . . .
C31 C -0.06187(11) 0.7221(3) 0.16473(5) 0.0273(5) Uani 1 1 d . . . . .
H31A H -0.076117 0.754116 0.143186 0.033 Uiso 1 1 calc R U . . .
H31B H -0.029147 0.810715 0.173195 0.033 Uiso 1 1 calc R U . . .
C32 C -0.12654(13) 0.7206(4) 0.18356(6) 0.0364(6) Uani 1 1 d . . . . .
H32A H -0.160515 0.638247 0.174564 0.055 Uiso 1 1 calc R U . . .
H32B H -0.147496 0.834930 0.183297 0.055 Uiso 1 1 calc R U . . .
H32C H -0.113029 0.687823 0.204884 0.055 Uiso 1 1 calc R U . . .
C33 C -0.06726(11) 0.4114(3) 0.14743(5) 0.0256(4) Uani 1 1 d . . . . .
H33A H -0.114762 0.411347 0.155074 0.031 Uiso 1 1 calc R U . . .
H33B H -0.071773 0.440927 0.125231 0.031 Uiso 1 1 calc R U . . .
C34 C -0.03704(12) 0.2322(4) 0.15088(6) 0.0327(5) Uani 1 1 d . . . . .
H34A H 0.009683 0.230014 0.143020 0.049 Uiso 1 1 calc R U . . .
H34B H -0.067377 0.151380 0.139137 0.049 Uiso 1 1 calc R U . . .
H34C H -0.033964 0.199710 0.172712 0.049 Uiso 1 1 calc R U . . .
N1 N 0.40361(8) 0.7117(2) 0.11723(4) 0.0188(3) Uani 1 1 d . . . . .
N2 N 0.16633(9) 0.7404(3) 0.06881(4) 0.0200(3) Uani 1 1 d . . . . .
N3 N 0.37697(9) 0.7442(3) 0.06092(4) 0.0214(4) Uani 1 1 d . . . . .
N4 N 0.38177(10) 0.7590(3) 0.02982(4) 0.0254(4) Uani 1 1 d . . . . .
N5 N 0.31933(10) 0.7655(3) 0.01704(4) 0.0252(4) Uani 1 1 d . . . . .
N6 N 0.27325(9) 0.7513(3) 0.03954(4) 0.0215(4) Uani 1 1 d . . . . .
B1 B 0.43946(12) 0.7134(3) 0.08576(5) 0.0210(4) Uani 1 1 d . . . . .
B2 B 0.19130(12) 0.7700(4) 0.03530(5) 0.0238(5) Uani 1 1 d . . . . .
F1 F 0.46686(7) 0.55613(19) 0.07888(3) 0.0271(3) Uani 1 1 d . . . . .
F2 F 0.48744(6) 0.84184(18) 0.08445(3) 0.0242(3) Uani 1 1 d . . . . .
F3 F 0.16492(7) 0.6445(2) 0.01592(3) 0.0347(3) Uani 1 1 d . . . . .
F4 F 0.17798(7) 0.9310(2) 0.02424(3) 0.0350(3) Uani 1 1 d . . . . .
O2 O 0.03855(7) 0.6257(2) 0.12014(3) 0.0235(3) Uani 1 1 d . . . . .
C1' C 0.54330(10) 0.2255(3) 0.15269(4) 0.0205(4) Uani 1 1 d . . . . .
C2' C 0.58548(10) 0.1701(3) 0.12920(4) 0.0217(4) Uani 1 1 d . . . . .
H2' H 0.569938 0.133986 0.109036 0.026 Uiso 1 1 calc R U . . .
C3' C 0.65340(10) 0.1788(3) 0.14118(5) 0.0224(4) Uani 1 1 d . . . . .
C4' C 0.65400(11) 0.2419(3) 0.17233(5) 0.0216(4) Uani 1 1 d . . . . .
C5' C 0.42043(10) 0.2138(3) 0.12774(4) 0.0192(4) Uani 1 1 d . . . . .
C6' C 0.42957(10) 0.2055(3) 0.09587(4) 0.0203(4) Uani 1 1 d . . . . .
H6' H 0.472766 0.200964 0.086374 0.024 Uiso 1 1 calc R U . . .
C7' C 0.36404(10) 0.2051(3) 0.08116(4) 0.0210(4) Uani 1 1 d . . . . .
C8' C 0.31320(10) 0.2091(3) 0.10389(4) 0.0197(4) Uani 1 1 d . . . . .
C9' C 0.47034(11) 0.2337(3) 0.15259(4) 0.0195(4) Uani 1 1 d . . . . .
C10' C 0.44273(11) 0.2692(3) 0.18199(5) 0.0210(4) Uani 1 1 d . . . . .
C11' C 0.71691(11) 0.2691(3) 0.19290(5) 0.0228(4) Uani 1 1 d . . . . .
C12' C 0.77321(11) 0.1563(3) 0.19070(5) 0.0252(4) Uani 1 1 d . . . . .
H12' H 0.769742 0.064882 0.176278 0.030 Uiso 1 1 calc R U . . .
C13' C 0.83425(11) 0.1775(3) 0.20954(5) 0.0283(5) Uani 1 1 d . . . . .
H13' H 0.871691 0.098902 0.208191 0.034 Uiso 1 1 calc R U . . .
C14' C 0.84064(12) 0.3124(4) 0.23023(5) 0.0307(5) Uani 1 1 d . . . . .
H14' H 0.882610 0.327651 0.242757 0.037 Uiso 1 1 calc R U . . .
C15' C 0.78555(12) 0.4245(4) 0.23250(5) 0.0311(5) Uani 1 1 d . . . . .
H15' H 0.789693 0.516150 0.246853 0.037 Uiso 1 1 calc R U . . .
C16' C 0.72389(12) 0.4048(3) 0.21397(5) 0.0292(5) Uani 1 1 d . . . . .
H16' H 0.686594 0.483430 0.215643 0.035 Uiso 1 1 calc R U . . .
C17' C 0.23715(10) 0.2058(3) 0.09761(4) 0.0206(4) Uani 1 1 d . . . . .
C18' C 0.20791(11) 0.2987(3) 0.07229(5) 0.0230(4) Uani 1 1 d . . . . .
H18' H 0.237335 0.359825 0.059383 0.028 Uiso 1 1 calc R U . . .
C19' C 0.13576(11) 0.3013(3) 0.06610(5) 0.0272(5) Uani 1 1 d . . . . .
H19' H 0.115989 0.366870 0.049325 0.033 Uiso 1 1 calc R U . . .
C20' C 0.09259(11) 0.2081(4) 0.08442(5) 0.0294(5) Uani 1 1 d . . . . .
H20' H 0.043403 0.210233 0.080180 0.035 Uiso 1 1 calc R U . . .
C21' C 0.12143(12) 0.1120(3) 0.10889(5) 0.0286(5) Uani 1 1 d . . . . .
H21' H 0.091898 0.046778 0.121122 0.034 Uiso 1 1 calc R U . . .
C22' C 0.19309(11) 0.1106(3) 0.11563(5) 0.0242(4) Uani 1 1 d . . . . .
H22' H 0.212372 0.044891 0.132487 0.029 Uiso 1 1 calc R U . . .
C23' C 0.70325(11) 0.0768(3) 0.09638(5) 0.0247(4) Uani 1 1 d . . . . .
H23C H 0.676373 0.160921 0.083393 0.030 Uiso 1 1 calc R U . . .
H23D H 0.677055 -0.032322 0.095906 0.030 Uiso 1 1 calc R U . . .
C24' C 0.77480(10) 0.0500(3) 0.08424(5) 0.0238(4) Uani 1 1 d . . . . .
H24' H 0.767432 0.012068 0.062295 0.029 Uiso 1 1 calc R U . . .
C25' C 0.81633(11) -0.0913(3) 0.10181(5) 0.0291(5) Uani 1 1 d . . . . .
H25C H 0.865132 -0.088726 0.095694 0.035 Uiso 1 1 calc R U . . .
H25D H 0.817202 -0.066377 0.124175 0.035 Uiso 1 1 calc R U . . .
C26' C 0.78705(13) -0.2703(4) 0.09619(6) 0.0361(6) Uani 1 1 d . . . . .
H26D H 0.738824 -0.274584 0.102323 0.054 Uiso 1 1 calc R U . . .
H26E H 0.815517 -0.352976 0.108383 0.054 Uiso 1 1 calc R U . . .
H26F H 0.787964 -0.298417 0.074238 0.054 Uiso 1 1 calc R U . . .
C27' C 0.81496(12) 0.2184(3) 0.08426(5) 0.0300(5) Uani 1 1 d . . . . .
H27C H 0.828748 0.250668 0.105832 0.036 Uiso 1 1 calc R U . . .
H27D H 0.783746 0.308964 0.075368 0.036 Uiso 1 1 calc R U . . .
C28' C 0.88041(13) 0.2099(4) 0.06597(6) 0.0388(6) Uani 1 1 d . . . . .
H28D H 0.911627 0.120527 0.074632 0.058 Uiso 1 1 calc R U . . .
H28E H 0.904509 0.320396 0.067214 0.058 Uiso 1 1 calc R U . . .
H28F H 0.866994 0.183404 0.044348 0.058 Uiso 1 1 calc R U . . .
C29' C 0.40136(10) 0.1850(3) 0.03035(4) 0.0226(4) Uani 1 1 d . . . . .
H29C H 0.430697 0.084124 0.035913 0.027 Uiso 1 1 calc R U . . .
H29D H 0.431090 0.288462 0.031806 0.027 Uiso 1 1 calc R U . . .
C30' C 0.36745(10) 0.1657(3) -0.00224(4) 0.0221(4) Uani 1 1 d . . . . .
H30' H 0.325424 0.091442 -0.000618 0.027 Uiso 1 1 calc R U . . .
C31' C 0.41646(11) 0.0711(3) -0.02300(5) 0.0244(4) Uani 1 1 d . . . . .
H31C H 0.457596 0.143952 -0.026136 0.029 Uiso 1 1 calc R U . . .
H31D H 0.433250 -0.034951 -0.012532 0.029 Uiso 1 1 calc R U . . .
C32' C 0.38067(12) 0.0254(4) -0.05439(5) 0.0328(5) Uani 1 1 d . . . . .
H32D H 0.336569 -0.033562 -0.051392 0.049 Uiso 1 1 calc R U . . .
H32E H 0.411224 -0.049593 -0.065569 0.049 Uiso 1 1 calc R U . . .
H32F H 0.371302 0.130135 -0.066335 0.049 Uiso 1 1 calc R U . . .
C33' C 0.34118(11) 0.3380(3) -0.01546(5) 0.0269(5) Uani 1 1 d . . . . .
H33C H 0.308321 0.315493 -0.033520 0.032 Uiso 1 1 calc R U . . .
H33D H 0.314689 0.396390 0.000288 0.032 Uiso 1 1 calc R U . . .
C34' C 0.39815(13) 0.4592(4) -0.02539(5) 0.0314(5) Uani 1 1 d . . . . .
H34D H 0.432752 0.477071 -0.008100 0.047 Uiso 1 1 calc R U . . .
H34E H 0.377162 0.569103 -0.031637 0.047 Uiso 1 1 calc R U . . .
H34F H 0.421013 0.409146 -0.042794 0.047 Uiso 1 1 calc R U . . .
N1' N 0.58672(9) 0.2687(2) 0.17903(4) 0.0208(4) Uani 1 1 d . . . . .
N2' N 0.34801(9) 0.2145(2) 0.13220(4) 0.0186(3) Uani 1 1 d . . . . .
N3' N 0.47992(10) 0.2981(3) 0.20813(4) 0.0239(4) Uani 1 1 d . . . . .
N4' N 0.43442(10) 0.3269(3) 0.23043(4) 0.0289(4) Uani 1 1 d . . . . .
N5' N 0.37162(10) 0.3125(3) 0.21806(4) 0.0278(4) Uani 1 1 d . . . . .
N6' N 0.37581(9) 0.2776(3) 0.18744(4) 0.0224(4) Uani 1 1 d . . . . .
B1' B 0.56174(13) 0.3157(4) 0.21212(5) 0.0255(5) Uani 1 1 d . . . . .
B2' B 0.31306(12) 0.2289(3) 0.16389(5) 0.0212(5) Uani 1 1 d . . . . .
F1' F 0.57533(7) 0.4811(2) 0.22042(3) 0.0352(3) Uani 1 1 d . . . . .
F2' F 0.58801(7) 0.1991(2) 0.23332(3) 0.0339(3) Uani 1 1 d . . . . .
F3' F 0.26300(6) 0.35321(19) 0.16319(3) 0.0257(3) Uani 1 1 d . . . . .
F4' F 0.28857(7) 0.07376(19) 0.17360(3) 0.0295(3) Uani 1 1 d . . . . .
O1' O 0.71295(7) 0.1394(2) 0.12794(3) 0.0255(3) Uani 1 1 d . . . . .
O2' O 0.34469(7) 0.1993(2) 0.05073(3) 0.0252(3) Uani 1 1 d . . . . .
C1" C 0.28840(10) 0.2689(3) 0.40330(4) 0.0181(4) Uani 1 1 d . . . . .
C2" C 0.33161(10) 0.3101(3) 0.37918(4) 0.0194(4) Uani 1 1 d . . . . .
H2" H 0.316958 0.339251 0.358538 0.023 Uiso 1 1 calc R U . . .
C3" C 0.39913(10) 0.2994(3) 0.39169(4) 0.0186(4) Uani 1 1 d . . . . .
C4" C 0.39830(10) 0.2506(3) 0.42342(4) 0.0187(4) Uani 1 1 d . . . . .
C5" C 0.16597(10) 0.2796(3) 0.37803(5) 0.0181(4) Uani 1 1 d . . . . .
C6" C 0.17550(10) 0.2567(3) 0.34634(4) 0.0191(4) Uani 1 1 d . . . . .
H6" H 0.218496 0.236519 0.337287 0.023 Uiso 1 1 calc R U . . .
C7" C 0.11063(10) 0.2694(3) 0.33109(5) 0.0197(4) Uani 1 1 d . . . . .
C8" C 0.05990(10) 0.3027(3) 0.35323(4) 0.0181(4) Uani 1 1 d . . . . .
C9" C 0.21541(10) 0.2689(3) 0.40327(4) 0.0174(4) Uani 1 1 d . . . . .
C10" C 0.18780(10) 0.2607(3) 0.43315(4) 0.0182(4) Uani 1 1 d . . . . .
C11" C 0.46051(10) 0.2234(3) 0.44431(4) 0.0197(4) Uani 1 1 d . . . . .
C12" C 0.51673(10) 0.3363(3) 0.44268(5) 0.0226(4) Uani 1 1 d . . . . .
H12" H 0.513143 0.430280 0.428815 0.027 Uiso 1 1 calc R U . . .
C13" C 0.57794(11) 0.3120(4) 0.46122(5) 0.0276(5) Uani 1 1 d . . . . .
H13" H 0.615232 0.391545 0.460559 0.033 Uiso 1 1 calc R U . . .
C14" C 0.58426(11) 0.1711(4) 0.48067(5) 0.0297(5) Uani 1 1 d . . . . .
H14" H 0.626596 0.151988 0.492739 0.036 Uiso 1 1 calc R U . . .
C15" C 0.52885(11) 0.0583(4) 0.48251(5) 0.0292(5) Uani 1 1 d . . . . .
H15" H 0.533283 -0.037235 0.496003 0.035 Uiso 1 1 calc R U . . .
C16" C 0.46682(11) 0.0843(3) 0.46469(5) 0.0232(4) Uani 1 1 d . . . . .
H16" H 0.428761 0.007859 0.466335 0.028 Uiso 1 1 calc R U . . .
C17" C -0.01517(10) 0.3268(3) 0.34631(4) 0.0194(4) Uani 1 1 d . . . . .
C18" C -0.04750(11) 0.2439(3) 0.32030(5) 0.0216(4) Uani 1 1 d . . . . .
H18" H -0.020206 0.177578 0.307272 0.026 Uiso 1 1 calc R U . . .
C19" C -0.11904(11) 0.2589(3) 0.31365(5) 0.0247(4) Uani 1 1 d . . . . .
H19" H -0.140337 0.201917 0.296165 0.030 Uiso 1 1 calc R U . . .
C20" C -0.15968(11) 0.3562(3) 0.33229(5) 0.0269(5) Uani 1 1 d . . . . .
H20" H -0.208718 0.363711 0.327864 0.032 Uiso 1 1 calc R U . . .
C21" C -0.12828(11) 0.4425(3) 0.35746(5) 0.0252(4) Uani 1 1 d . . . . .
H21" H -0.155816 0.510913 0.370053 0.030 Uiso 1 1 calc R U . . .
C22" C -0.05658(10) 0.4290(3) 0.36429(5) 0.0216(4) Uani 1 1 d . . . . .
H22" H -0.035498 0.490000 0.381366 0.026 Uiso 1 1 calc R U . . .
C23" C 0.45205(10) 0.3782(3) 0.34643(4) 0.0249(5) Uani 1 1 d . . . . .
H23E H 0.426996 0.488747 0.344600 0.030 Uiso 1 1 calc R U . . .
H23F H 0.425041 0.291910 0.333992 0.030 Uiso 1 1 calc R U . . .
C24" C 0.52526(11) 0.3962(3) 0.33498(5) 0.0261(5) Uani 1 1 d . . . . .
H24" H 0.520078 0.433170 0.312918 0.031 Uiso 1 1 calc R U . . .
C25" C 0.56270(12) 0.2234(4) 0.33607(5) 0.0309(5) Uani 1 1 d . . . . .
H25E H 0.529360 0.134247 0.328354 0.037 Uiso 1 1 calc R U . . .
H25F H 0.576846 0.195998 0.357829 0.037 Uiso 1 1 calc R U . . .
C26" C 0.62735(13) 0.2158(4) 0.31725(6) 0.0389(6) Uani 1 1 d . . . . .
H26G H 0.613830 0.239819 0.295540 0.058 Uiso 1 1 calc R U . . .
H26H H 0.648184 0.101534 0.319051 0.058 Uiso 1 1 calc R U . . .
H26I H 0.661429 0.301073 0.325093 0.058 Uiso 1 1 calc R U . . .
C27" C 0.56677(11) 0.5351(4) 0.35305(5) 0.0296(5) Uani 1 1 d . . . . .
H27E H 0.566430 0.508918 0.375332 0.035 Uiso 1 1 calc R U . . .
H27F H 0.615898 0.530342 0.347394 0.035 Uiso 1 1 calc R U . . .
C28" C 0.53983(14) 0.7153(4) 0.34772(7) 0.0429(6) Uani 1 1 d . . . . .
H28G H 0.539679 0.742862 0.325714 0.064 Uiso 1 1 calc R U . . .
H28H H 0.570175 0.795873 0.359524 0.064 Uiso 1 1 calc R U . . .
H28I H 0.492214 0.723839 0.354486 0.064 Uiso 1 1 calc R U . . .
C29" C 0.14836(10) 0.1970(3) 0.28203(4) 0.0229(4) Uani 1 1 d . . . . .
H29E H 0.173162 0.098577 0.291976 0.028 Uiso 1 1 calc R U . . .
H29F H 0.182412 0.290501 0.279706 0.028 Uiso 1 1 calc R U . . .
C30" C 0.11518(11) 0.1450(3) 0.25051(4) 0.0239(4) Uani 1 1 d . . . . .
H30" H 0.075241 0.067121 0.254184 0.029 Uiso 1 1 calc R U . . .
C31" C 0.16843(12) 0.0418(3) 0.23322(5) 0.0282(5) Uani 1 1 d . . . . .
H31E H 0.208170 0.116885 0.228888 0.034 Uiso 1 1 calc R U . . .
H31F H 0.186701 -0.052544 0.246608 0.034 Uiso 1 1 calc R U . . .
C32" C 0.13719(15) -0.0329(4) 0.20282(6) 0.0400(6) Uani 1 1 d . . . . .
H32G H 0.094006 -0.094315 0.206530 0.060 Uiso 1 1 calc R U . . .
H32H H 0.170679 -0.112147 0.194412 0.060 Uiso 1 1 calc R U . . .
H32I H 0.126890 0.059778 0.188048 0.060 Uiso 1 1 calc R U . . .
C33" C 0.08540(12) 0.2996(3) 0.23238(5) 0.0287(5) Uani 1 1 d . . . . .
H33E H 0.055259 0.365242 0.245770 0.034 Uiso 1 1 calc R U . . .
H33F H 0.055554 0.257725 0.214513 0.034 Uiso 1 1 calc R U . . .
C34" C 0.14074(14) 0.4206(4) 0.22056(5) 0.0341(5) Uani 1 1 d . . . . .
H34G H 0.174409 0.451004 0.237603 0.051 Uiso 1 1 calc R U . . .
H34H H 0.118008 0.524513 0.212254 0.051 Uiso 1 1 calc R U . . .
H34I H 0.165120 0.363637 0.204283 0.051 Uiso 1 1 calc R U . . .
N1" N 0.33045(8) 0.2336(2) 0.43031(4) 0.0183(3) Uani 1 1 d . . . . .
N2" N 0.09432(8) 0.3067(2) 0.38192(4) 0.0177(3) Uani 1 1 d . . . . .
N3" N 0.22412(9) 0.2446(2) 0.45990(4) 0.0190(3) Uani 1 1 d . . . . .
N4" N 0.17813(9) 0.2488(3) 0.48261(4) 0.0226(4) Uani 1 1 d . . . . .
N5" N 0.11592(9) 0.2686(3) 0.46971(4) 0.0225(4) Uani 1 1 d . . . . .
N6" N 0.12090(9) 0.2740(2) 0.43855(4) 0.0192(3) Uani 1 1 d . . . . .
B1" B 0.30501(11) 0.2067(3) 0.46391(5) 0.0201(4) Uani 1 1 d . . . . .
B2" B 0.06004(11) 0.3203(3) 0.41383(5) 0.0182(4) Uani 1 1 d . . . . .
F1" F 0.33627(6) 0.3241(2) 0.48374(3) 0.0277(3) Uani 1 1 d . . . . .
F2" F 0.31329(6) 0.04256(19) 0.47409(3) 0.0284(3) Uani 1 1 d . . . . .
F3" F 0.04060(6) 0.48479(17) 0.42047(3) 0.0231(3) Uani 1 1 d . . . . .
F4" F 0.00642(6) 0.20612(18) 0.41554(3) 0.0218(2) Uani 1 1 d . . . . .
O1" O 0.45972(7) 0.3252(2) 0.37842(3) 0.0232(3) Uani 1 1 d . . . . .
O2" O 0.09276(7) 0.2538(2) 0.30064(3) 0.0241(3) Uani 1 1 d . . . . .
C1* C 0.08904(10) 0.8233(3) 0.37235(4) 0.0173(4) Uani 1 1 d . . . . .
C2* C 0.07833(10) 0.8403(3) 0.40402(4) 0.0185(4) Uani 1 1 d . . . . .
H2* H 0.035290 0.863497 0.412832 0.022 Uiso 1 1 calc R U . . .
C3* C 0.14234(10) 0.8169(3) 0.41970(4) 0.0185(4) Uani 1 1 d . . . . .
C4* C 0.19377(10) 0.7933(3) 0.39773(4) 0.0173(4) Uani 1 1 d . . . . .
C5* C -0.03205(10) 0.8466(3) 0.34555(4) 0.0190(4) Uani 1 1 d . . . . .
C6* C -0.07554(10) 0.8922(3) 0.36946(4) 0.0196(4) Uani 1 1 d . . . . .
H6* H -0.060898 0.923005 0.390016 0.024 Uiso 1 1 calc R U . . .
C7* C -0.14306(10) 0.8829(3) 0.35693(4) 0.0201(4) Uani 1 1 d . . . . .
C8* C -0.14218(10) 0.8378(3) 0.32500(4) 0.0193(4) Uani 1 1 d . . . . .
C9* C 0.03999(10) 0.8173(3) 0.34671(4) 0.0180(4) Uani 1 1 d . . . . .
C10* C 0.06726(10) 0.7599(3) 0.31831(4) 0.0193(4) Uani 1 1 d . . . . .
C11* C 0.26931(10) 0.7756(3) 0.40462(5) 0.0184(4) Uani 1 1 d . . . . .
C12* C 0.29441(10) 0.6764(3) 0.42972(4) 0.0207(4) Uani 1 1 d . . . . .
H12* H 0.262387 0.620913 0.442187 0.025 Uiso 1 1 calc R U . . .
C13* C 0.36584(11) 0.6582(3) 0.43660(5) 0.0241(4) Uani 1 1 d . . . . .
H13* H 0.382356 0.587229 0.453255 0.029 Uiso 1 1 calc R U . . .
C14* C 0.41302(11) 0.7435(3) 0.41917(5) 0.0261(5) Uani 1 1 d . . . . .
H14* H 0.461795 0.731192 0.423887 0.031 Uiso 1 1 calc R U . . .
C15* C 0.38864(11) 0.8472(3) 0.39474(5) 0.0251(4) Uani 1 1 d . . . . .
H15* H 0.420860 0.907851 0.383123 0.030 Uiso 1 1 calc R U . . .
C16* C 0.31736(10) 0.8623(3) 0.38726(5) 0.0206(4) Uani 1 1 d . . . . .
H16* H 0.301128 0.931638 0.370333 0.025 Uiso 1 1 calc R U . . .
C17* C -0.20397(10) 0.8179(3) 0.30362(4) 0.0206(4) Uani 1 1 d . . . . .
C18* C -0.26105(10) 0.7271(3) 0.31350(5) 0.0232(4) Uani 1 1 d . . . . .
H18* H -0.259263 0.681214 0.333781 0.028 Uiso 1 1 calc R U . . .
C19* C -0.32053(11) 0.7032(3) 0.29393(5) 0.0269(5) Uani 1 1 d . . . . .
H19* H -0.358117 0.636246 0.300496 0.032 Uiso 1 1 calc R U . . .
C20* C -0.32502(11) 0.7771(4) 0.26482(5) 0.0287(5) Uani 1 1 d . . . . .
H20* H -0.366065 0.763230 0.251627 0.034 Uiso 1 1 calc R U . . .
C21* C -0.26941(11) 0.8711(4) 0.25513(5) 0.0289(5) Uani 1 1 d . . . . .
H21* H -0.272678 0.922827 0.235309 0.035 Uiso 1 1 calc R U . . .
C22* C -0.20878(11) 0.8905(3) 0.27414(5) 0.0242(4) Uani 1 1 d . . . . .
H22* H -0.170542 0.953331 0.267078 0.029 Uiso 1 1 calc R U . . .
C23* C 0.10205(10) 0.8376(3) 0.46997(4) 0.0205(4) Uani 1 1 d . . . . .
H23G H 0.070471 0.737572 0.468034 0.025 Uiso 1 1 calc R U . . .
H23H H 0.074922 0.941582 0.464100 0.025 Uiso 1 1 calc R U . . .
C24* C 0.13376(10) 0.8532(3) 0.50292(4) 0.0206(4) Uani 1 1 d . . . . .
H24* H 0.176376 0.926170 0.502097 0.025 Uiso 1 1 calc R U . . .
C25* C 0.15812(11) 0.6786(3) 0.51595(5) 0.0241(4) Uani 1 1 d . . . . .
H25G H 0.185107 0.620356 0.500355 0.029 Uiso 1 1 calc R U . . .
H25H H 0.190193 0.698493 0.534374 0.029 Uiso 1 1 calc R U . . .
C26* C 0.09986(12) 0.5587(3) 0.52496(5) 0.0293(5) Uani 1 1 d . . . . .
H26J H 0.077041 0.607005 0.542528 0.044 Uiso 1 1 calc R U . . .
H26K H 0.119739 0.446820 0.530671 0.044 Uiso 1 1 calc R U . . .
H26L H 0.065466 0.545354 0.507447 0.044 Uiso 1 1 calc R U . . .
C27* C 0.08363(10) 0.9475(3) 0.52316(4) 0.0221(4) Uani 1 1 d . . . . .
H27G H 0.067519 1.053845 0.512597 0.026 Uiso 1 1 calc R U . . .
H27H H 0.042189 0.874796 0.525759 0.026 Uiso 1 1 calc R U . . .
C28* C 0.11743(12) 0.9925(4) 0.55491(5) 0.0301(5) Uani 1 1 d . . . . .
H28J H 0.125863 0.887561 0.566910 0.045 Uiso 1 1 calc R U . . .
H28K H 0.086230 1.067681 0.565703 0.045 Uiso 1 1 calc R U . . .
H28L H 0.161897 1.051062 0.552508 0.045 Uiso 1 1 calc R U . . .
C29* C -0.19594(10) 0.9455(3) 0.40296(4) 0.0222(4) Uani 1 1 d . . . . .
H29G H -0.172219 1.056845 0.406516 0.027 Uiso 1 1 calc R U . . .
H29H H -0.167409 0.855730 0.413762 0.027 Uiso 1 1 calc R U . . .
C30* C -0.26829(10) 0.9508(3) 0.41523(5) 0.0220(4) Uani 1 1 d . . . . .
H30* H -0.262309 0.979662 0.437672 0.026 Uiso 1 1 calc R U . . .
C31* C -0.30325(12) 0.7746(3) 0.41259(5) 0.0275(5) Uani 1 1 d . . . . .
H31G H -0.315983 0.750689 0.390562 0.033 Uiso 1 1 calc R U . . .
H31H H -0.269059 0.686763 0.420061 0.033 Uiso 1 1 calc R U . . .
C32* C -0.36848(14) 0.7581(4) 0.43063(6) 0.0380(6) Uani 1 1 d . . . . .
H32J H -0.356179 0.777561 0.452594 0.057 Uiso 1 1 calc R U . . .
H32K H -0.388090 0.643074 0.427753 0.057 Uiso 1 1 calc R U . . .
H32L H -0.403094 0.842995 0.423142 0.057 Uiso 1 1 calc R U . . .
C33* C -0.31420(11) 1.0903(3) 0.39957(5) 0.0257(5) Uani 1 1 d . . . . .
H33G H -0.320998 1.063570 0.377311 0.031 Uiso 1 1 calc R U . . .
H33H H -0.360637 1.087172 0.408251 0.031 Uiso 1 1 calc R U . . .
C34* C -0.28515(13) 1.2704(3) 0.40308(6) 0.0330(5) Uani 1 1 d . . . . .
H34J H -0.277843 1.298395 0.425038 0.049 Uiso 1 1 calc R U . . .
H34K H -0.318310 1.351635 0.393115 0.049 Uiso 1 1 calc R U . . .
H34L H -0.240564 1.277388 0.393350 0.049 Uiso 1 1 calc R U . . .
N1* N 0.16077(8) 0.7953(2) 0.36897(4) 0.0174(3) Uani 1 1 d . . . . .
N2* N -0.07454(8) 0.8176(2) 0.31832(4) 0.0185(3) Uani 1 1 d . . . . .
N3* N 0.13344(9) 0.7207(3) 0.31427(4) 0.0205(3) Uani 1 1 d . . . . .
N4* N 0.13749(9) 0.6716(3) 0.28430(4) 0.0251(4) Uani 1 1 d . . . . .
N5* N 0.07566(9) 0.6781(3) 0.27089(4) 0.0254(4) Uani 1 1 d . . . . .
N6* N 0.03071(9) 0.7323(3) 0.29190(4) 0.0215(4) Uani 1 1 d . . . . .
B1* B 0.19668(11) 0.7559(3) 0.33831(5) 0.0186(4) Uani 1 1 d . . . . .
B2* B -0.04939(12) 0.7750(3) 0.28542(5) 0.0211(5) Uani 1 1 d . . . . .
F1* F 0.23846(6) 0.61472(17) 0.34154(3) 0.0233(3) Uani 1 1 d . . . . .
F2* F 0.23170(6) 0.89511(18) 0.32759(3) 0.0232(3) Uani 1 1 d . . . . .
F3* F -0.08339(6) 0.6376(2) 0.27241(3) 0.0280(3) Uani 1 1 d . . . . .
F4* F -0.05288(6) 0.91775(19) 0.26671(3) 0.0271(3) Uani 1 1 d . . . . .
O1* O 0.15963(7) 0.8170(2) 0.45029(3) 0.0237(3) Uani 1 1 d . . . . .
O2* O -0.20350(7) 0.9090(2) 0.37022(3) 0.0230(3) Uani 1 1 d . . . . .

loop_
_atom_site_aniso_label
_atom_site_aniso_U_11
_atom_site_aniso_U_22
_atom_site_aniso_U_33
_atom_site_aniso_U_23
_atom_site_aniso_U_13
_atom_site_aniso_U_12
C1 0.0149(9) 0.0202(11) 0.0242(9) 0.0000(8) 0.0012(7) 0.0001(8)
C2 0.0155(9) 0.0253(11) 0.0226(9) 0.0028(8) 0.0012(7) 0.0017(8)
C3 0.0178(9) 0.0257(11) 0.0204(9) 0.0040(8) -0.0004(7) 0.0016(8)
C4 0.0163(9) 0.0197(10) 0.0236(9) 0.0029(8) -0.0003(7) -0.0003(8)
C5 0.0164(9) 0.0232(11) 0.0189(9) -0.0006(8) -0.0015(7) 0.0003(8)
C6 0.0180(9) 0.0246(11) 0.0189(8) 0.0007(8) -0.0003(7) -0.0003(8)
C7 0.0150(8) 0.0251(11) 0.0208(9) 0.0009(8) 0.0006(7) 0.0002(8)
C8 0.0180(9) 0.0238(11) 0.0194(9) 0.0004(8) -0.0006(7) 0.0000(8)
C9 0.0179(9) 0.0185(10) 0.0200(9) -0.0001(7) 0.0016(7) 0.0006(8)
C10 0.0195(9) 0.0190(11) 0.0220(9) -0.0003(8) 0.0017(7) -0.0014(8)
C11 0.0174(9) 0.0223(11) 0.0243(9) 0.0066(8) 0.0002(7) 0.0002(8)
C12 0.0203(9) 0.0256(12) 0.0256(9) 0.0054(9) -0.0002(7) -0.0019(8)
C13 0.0218(10) 0.0291(13) 0.0302(10) 0.0089(9) -0.0047(8) -0.0035(9)
C14 0.0176(9) 0.0336(14) 0.0382(12) 0.0143(10) -0.0027(8) -0.0021(9)
C15 0.0198(10) 0.0323(13) 0.0363(11) 0.0096(10) 0.0041(8) 0.0028(9)
C16 0.0197(9) 0.0260(12) 0.0288(10) 0.0063(9) 0.0021(7) 0.0021(8)
C17 0.0193(9) 0.0283(12) 0.0195(9) -0.0013(8) -0.0027(7) 0.0028(8)
C18 0.0214(10) 0.0343(13) 0.0243(9) 0.0017(9) -0.0009(8) -0.0009(9)
C19 0.0198(10) 0.0470(16) 0.0273(10) 0.0022(10) -0.0031(8) -0.0043(10)
C20 0.0220(10) 0.0544(18) 0.0262(11) 0.0061(11) -0.0046(8) 0.0024(10)
C21 0.0273(11) 0.0461(16) 0.0243(10) 0.0084(10) -0.0025(8) 0.0047(11)
C22 0.0234(10) 0.0302(13) 0.0239(10) 0.0032(9) 0.0002(8) 0.0017(9)
O1 0.0170(6) 0.0472(11) 0.0189(7) 0.0060(7) 0.0005(5) 0.0021(7)
C23 0.0156(13) 0.025(2) 0.0194(13) 0.0040(12) 0.0020(9) 0.0026(12)
C24 0.0219(13) 0.0220(19) 0.0197(13) 0.0001(11) 0.0001(9) -0.0006(11)
C25 0.0410(17) 0.036(2) 0.0269(15) 0.0002(13) -0.0012(12) -0.0055(15)
C26 0.074(3) 0.048(3) 0.0348(17) 0.0006(17) -0.0158(17) -0.018(2)
C27 0.0284(14) 0.0308(17) 0.0211(12) -0.0048(11) 0.0063(10) 0.0042(12)
C28 0.0284(14) 0.0354(18) 0.0160(11) 0.0003(11) 0.0072(9) 0.0024(12)
C29 0.0178(9) 0.0321(12) 0.0181(9) 0.0030(8) -0.0021(7) -0.0032(8)
C30 0.0174(8) 0.0270(12) 0.0201(9) 0.0015(8) 0.0006(7) 0.0004(8)
C31 0.0235(10) 0.0279(13) 0.0304(10) 0.0033(9) 0.0001(8) 0.0029(9)
C32 0.0301(11) 0.0371(15) 0.0427(13) -0.0018(11) 0.0080(10) 0.0081(11)
C33 0.0203(9) 0.0294(13) 0.0267(10) 0.0003(9) -0.0007(7) -0.0035(9)
C34 0.0273(11) 0.0305(14) 0.0401(12) -0.0063(10) 0.0021(9) -0.0008(10)
N1 0.0153(7) 0.0197(9) 0.0216(8) 0.0013(7) 0.0021(6) -0.0003(6)
N2 0.0178(8) 0.0235(10) 0.0183(8) 0.0008(7) -0.0014(6) -0.0012(7)
N3 0.0194(8) 0.0246(10) 0.0205(8) -0.0002(7) 0.0037(6) -0.0023(7)
N4 0.0236(8) 0.0328(11) 0.0199(8) 0.0015(7) 0.0027(6) -0.0019(8)
N5 0.0237(8) 0.0318(11) 0.0206(8) -0.0007(7) 0.0048(7) -0.0036(8)
N6 0.0218(8) 0.0244(10) 0.0185(8) -0.0005(7) 0.0033(6) -0.0027(7)
B1 0.0176(10) 0.0219(12) 0.0236(10) 0.0006(9) 0.0032(8) -0.0011(9)
B2 0.0203(10) 0.0308(14) 0.0199(10) 0.0021(9) -0.0007(8) -0.0035(9)
F1 0.0264(6) 0.0244(7) 0.0310(6) -0.0024(5) 0.0061(5) 0.0046(5)
F2 0.0190(5) 0.0260(7) 0.0280(6) 0.0039(5) 0.0037(4) -0.0040(5)
F3 0.0293(6) 0.0534(10) 0.0214(6) -0.0096(6) 0.0007(5) -0.0138(7)
F4 0.0287(6) 0.0410(9) 0.0358(7) 0.0173(6) 0.0054(5) 0.0058(6)
O2 0.0146(6) 0.0373(9) 0.0184(6) 0.0044(6) 0.0002(5) -0.0014(6)
C1' 0.0197(9) 0.0224(11) 0.0191(8) 0.0013(8) -0.0014(7) 0.0011(8)
C2' 0.0200(9) 0.0256(12) 0.0195(8) -0.0003(8) -0.0004(7) 0.0007(8)
C3' 0.0192(9) 0.0265(12) 0.0214(9) 0.0020(8) -0.0004(7) 0.0005(8)
C4' 0.0222(10) 0.0210(11) 0.0211(9) 0.0023(8) -0.0023(7) -0.0003(8)
C5' 0.0178(9) 0.0193(10) 0.0205(9) 0.0009(8) 0.0012(7) 0.0014(8)
C6' 0.0179(9) 0.0238(11) 0.0192(9) 0.0002(8) 0.0012(7) 0.0016(8)
C7' 0.0191(9) 0.0262(11) 0.0176(9) 0.0002(8) 0.0012(7) 0.0004(8)
C8' 0.0184(9) 0.0202(11) 0.0206(9) 0.0005(8) 0.0018(7) 0.0010(8)
C9' 0.0212(9) 0.0181(10) 0.0189(9) 0.0006(7) 0.0000(7) 0.0016(8)
C10' 0.0235(9) 0.0200(11) 0.0194(9) 0.0005(7) 0.0004(7) 0.0016(8)
C11' 0.0225(10) 0.0247(11) 0.0205(9) 0.0038(8) -0.0033(7) -0.0042(8)
C12' 0.0237(10) 0.0273(12) 0.0241(9) 0.0024(9) -0.0017(7) -0.0016(9)
C13' 0.0217(10) 0.0356(14) 0.0269(10) 0.0049(9) -0.0026(8) -0.0027(9)
C14' 0.0260(10) 0.0395(15) 0.0258(10) 0.0047(10) -0.0061(8) -0.0096(10)
C15' 0.0327(11) 0.0324(14) 0.0272(10) -0.0018(9) -0.0068(9) -0.0076(10)
C16' 0.0292(11) 0.0284(13) 0.0291(10) -0.0006(9) -0.0050(8) -0.0017(9)
C17' 0.0182(9) 0.0226(11) 0.0210(9) -0.0043(8) 0.0022(7) 0.0000(8)
C18' 0.0198(9) 0.0272(12) 0.0219(9) -0.0043(8) 0.0005(7) 0.0015(8)
C19' 0.0230(10) 0.0329(13) 0.0252(10) -0.0059(9) -0.0028(8) 0.0045(9)
C20' 0.0177(9) 0.0346(14) 0.0357(11) -0.0116(10) 0.0010(8) 0.0005(9)
C21' 0.0235(10) 0.0291(13) 0.0339(11) -0.0071(9) 0.0075(8) -0.0037(9)
C22' 0.0220(10) 0.0246(12) 0.0264(10) -0.0031(8) 0.0044(8) -0.0009(8)
C23' 0.0207(9) 0.0318(13) 0.0210(9) -0.0027(8) -0.0028(7) 0.0015(9)
C24' 0.0198(9) 0.0284(12) 0.0230(9) -0.0021(8) -0.0002(7) -0.0003(8)
C25' 0.0224(10) 0.0323(13) 0.0321(11) 0.0008(10) -0.0023(8) 0.0044(9)
C26' 0.0299(11) 0.0323(15) 0.0458(14) 0.0034(11) 0.0007(10) 0.0008(10)
C27' 0.0275(10) 0.0295(13) 0.0324(11) -0.0021(10) -0.0029(9) -0.0027(10)
C28' 0.0304(12) 0.0444(17) 0.0415(13) 0.0060(12) 0.0026(10) -0.0097(11)
C29' 0.0163(8) 0.0331(13) 0.0185(9) -0.0008(8) 0.0019(7) 0.0017(8)
C30' 0.0175(8) 0.0304(12) 0.0182(9) -0.0009(8) -0.0001(7) 0.0007(8)
C31' 0.0225(9) 0.0296(12) 0.0210(9) -0.0002(8) 0.0024(7) -0.0001(9)
C32' 0.0284(10) 0.0446(16) 0.0256(10) -0.0104(10) 0.0032(8) -0.0034(10)
C33' 0.0260(10) 0.0334(13) 0.0208(9) -0.0001(9) -0.0019(8) 0.0061(9)
C34' 0.0389(12) 0.0309(13) 0.0244(10) 0.0017(9) 0.0018(9) 0.0011(10)
N1' 0.0221(8) 0.0211(9) 0.0187(8) 0.0008(7) -0.0021(6) -0.0001(7)
N2' 0.0183(8) 0.0191(9) 0.0186(7) -0.0001(6) 0.0017(6) 0.0016(7)
N3' 0.0282(9) 0.0274(11) 0.0161(7) -0.0015(7) 0.0012(6) 0.0043(8)
N4' 0.0297(9) 0.0369(12) 0.0202(8) -0.0031(8) 0.0029(7) 0.0042(9)
N5' 0.0300(9) 0.0346(12) 0.0191(8) -0.0038(8) 0.0039(7) 0.0046(8)
N6' 0.0236(8) 0.0257(10) 0.0180(8) -0.0005(7) 0.0036(6) 0.0034(7)
B1' 0.0273(11) 0.0288(14) 0.0200(10) -0.0021(10) -0.0022(8) 0.0025(10)
B2' 0.0214(10) 0.0212(12) 0.0212(10) 0.0000(9) 0.0033(8) -0.0011(9)
F1' 0.0354(7) 0.0339(9) 0.0360(7) -0.0140(6) 0.0007(5) -0.0029(6)
F2' 0.0330(7) 0.0480(10) 0.0203(6) 0.0072(6) -0.0012(5) 0.0084(7)
F3' 0.0214(6) 0.0285(7) 0.0274(6) -0.0049(5) 0.0035(4) 0.0037(5)
F4' 0.0379(7) 0.0262(7) 0.0250(6) 0.0019(5) 0.0079(5) -0.0078(6)
O1' 0.0179(6) 0.0376(10) 0.0209(7) -0.0024(6) -0.0001(5) 0.0020(6)
O2' 0.0162(6) 0.0435(10) 0.0161(6) -0.0005(6) 0.0012(5) 0.0011(6)
C1" 0.0163(9) 0.0206(10) 0.0171(9) 0.0002(7) -0.0011(7) 0.0009(7)
C2" 0.0173(9) 0.0226(11) 0.0181(8) 0.0015(8) 0.0004(7) 0.0002(8)
C3" 0.0145(9) 0.0218(11) 0.0195(9) 0.0018(7) 0.0012(7) 0.0010(7)
C4" 0.0176(9) 0.0203(11) 0.0181(9) -0.0003(7) -0.0003(7) 0.0003(7)
C5" 0.0162(9) 0.0174(10) 0.0210(9) 0.0004(7) 0.0020(7) -0.0002(7)
C6" 0.0182(9) 0.0212(11) 0.0180(9) 0.0005(7) 0.0013(7) 0.0003(7)
C7" 0.0181(9) 0.0234(11) 0.0175(9) 0.0014(7) 0.0003(7) 0.0008(8)
C8" 0.0167(9) 0.0181(10) 0.0195(9) 0.0007(7) 0.0013(7) -0.0008(7)
C9" 0.0160(9) 0.0185(10) 0.0177(9) -0.0004(7) 0.0014(7) -0.0014(7)
C10" 0.0168(9) 0.0180(10) 0.0197(9) -0.0010(7) 0.0003(7) -0.0016(7)
C11" 0.0182(9) 0.0225(11) 0.0183(8) -0.0001(8) 0.0000(7) 0.0019(8)
C12" 0.0185(9) 0.0272(12) 0.0219(9) 0.0036(8) 0.0004(7) 0.0005(8)
C13" 0.0172(9) 0.0383(14) 0.0270(10) 0.0019(10) -0.0009(8) -0.0027(9)
C14" 0.0207(9) 0.0459(16) 0.0220(9) 0.0060(10) -0.0032(7) 0.0041(10)
C15" 0.0255(10) 0.0371(14) 0.0248(10) 0.0088(9) 0.0000(8) 0.0053(10)
C16" 0.0216(9) 0.0263(12) 0.0215(9) 0.0033(8) 0.0004(7) 0.0011(8)
C17" 0.0159(9) 0.0211(10) 0.0212(9) 0.0035(8) 0.0004(7) -0.0014(8)
C18" 0.0203(9) 0.0224(11) 0.0221(9) 0.0002(8) 0.0002(7) -0.0016(8)
C19" 0.0218(10) 0.0257(12) 0.0260(10) 0.0029(8) -0.0047(8) -0.0040(8)
C20" 0.0182(9) 0.0279(13) 0.0343(11) 0.0061(9) -0.0012(8) -0.0014(9)
C21" 0.0180(9) 0.0276(12) 0.0300(10) 0.0037(9) 0.0021(7) 0.0021(8)
C22" 0.0183(9) 0.0236(11) 0.0228(9) 0.0020(8) -0.0004(7) 0.0008(8)
C23" 0.0183(9) 0.0395(14) 0.0168(9) 0.0074(9) 0.0000(7) 0.0006(9)
C24" 0.0192(9) 0.0399(14) 0.0192(9) 0.0059(9) 0.0021(7) 0.0001(9)
C25" 0.0238(10) 0.0392(15) 0.0299(11) 0.0005(10) 0.0033(8) 0.0036(10)
C26" 0.0300(12) 0.0511(18) 0.0362(12) -0.0010(12) 0.0084(9) 0.0092(12)
C27" 0.0237(10) 0.0374(14) 0.0279(10) 0.0062(10) 0.0039(8) -0.0015(10)
C28" 0.0337(13) 0.0400(17) 0.0562(16) -0.0019(13) 0.0112(11) 0.0040(12)
C29" 0.0166(9) 0.0348(13) 0.0174(8) 0.0006(8) 0.0015(7) 0.0035(8)
C30" 0.0207(9) 0.0317(12) 0.0190(9) -0.0005(9) -0.0001(7) 0.0001(9)
C31" 0.0312(11) 0.0283(13) 0.0253(10) -0.0032(9) 0.0030(8) 0.0018(9)
C32" 0.0449(14) 0.0416(16) 0.0339(12) -0.0172(11) 0.0062(10) -0.0020(12)
C33" 0.0305(11) 0.0355(14) 0.0194(9) -0.0028(9) -0.0041(8) 0.0070(10)
C34" 0.0489(14) 0.0326(14) 0.0211(10) 0.0031(9) 0.0044(9) 0.0086(11)
N1" 0.0159(7) 0.0217(9) 0.0171(7) 0.0005(6) -0.0008(6) -0.0015(6)
N2" 0.0145(7) 0.0198(9) 0.0189(8) 0.0009(6) 0.0011(6) -0.0012(6)
N3" 0.0184(8) 0.0233(10) 0.0154(7) -0.0006(6) 0.0020(6) -0.0017(7)
N4" 0.0207(8) 0.0287(11) 0.0187(8) -0.0002(7) 0.0039(6) -0.0011(7)
N5" 0.0218(8) 0.0289(10) 0.0170(8) -0.0008(7) 0.0019(6) -0.0015(7)
N6" 0.0178(8) 0.0234(10) 0.0166(7) -0.0003(6) 0.0038(6) -0.0013(7)
B1" 0.0175(10) 0.0252(13) 0.0174(9) 0.0020(9) -0.0005(7) -0.0023(9)
B2" 0.0149(9) 0.0203(12) 0.0196(10) 0.0005(8) 0.0020(7) -0.0017(8)
F1" 0.0235(6) 0.0407(8) 0.0188(5) -0.0052(5) 0.0000(4) -0.0082(6)
F2" 0.0255(6) 0.0301(8) 0.0297(6) 0.0112(6) 0.0034(5) 0.0025(5)
F3" 0.0238(6) 0.0213(7) 0.0243(6) -0.0036(5) 0.0019(4) 0.0023(5)
F4" 0.0183(5) 0.0250(7) 0.0223(5) 0.0011(5) 0.0024(4) -0.0046(5)
O1" 0.0148(6) 0.0366(9) 0.0181(6) 0.0062(6) 0.0009(5) 0.0005(6)
O2" 0.0191(6) 0.0378(10) 0.0155(6) -0.0003(6) 0.0009(5) 0.0033(6)
C1* 0.0142(8) 0.0178(10) 0.0199(9) 0.0005(7) 0.0005(7) -0.0004(7)
C2* 0.0155(8) 0.0217(10) 0.0183(8) 0.0005(7) 0.0007(7) -0.0001(7)
C3* 0.0161(8) 0.0226(11) 0.0166(8) 0.0001(7) -0.0002(7) -0.0011(8)
C4* 0.0160(9) 0.0179(10) 0.0180(8) 0.0003(7) 0.0010(7) -0.0008(7)
C5* 0.0169(9) 0.0230(11) 0.0167(8) 0.0004(7) -0.0019(7) -0.0007(8)
C6* 0.0163(9) 0.0248(11) 0.0174(8) -0.0003(8) -0.0014(7) 0.0015(8)
C7* 0.0159(9) 0.0238(11) 0.0203(9) 0.0000(8) 0.0003(7) 0.0016(8)
C8* 0.0167(9) 0.0208(10) 0.0203(9) 0.0009(8) -0.0007(7) -0.0007(8)
C9* 0.0188(9) 0.0179(10) 0.0171(8) 0.0007(7) 0.0010(7) 0.0001(7)
C10* 0.0194(9) 0.0195(10) 0.0189(9) 0.0003(7) 0.0010(7) 0.0000(7)
C11* 0.0160(9) 0.0177(10) 0.0216(9) -0.0031(7) 0.0007(7) 0.0004(7)
C12* 0.0193(9) 0.0234(11) 0.0194(8) -0.0023(8) 0.0006(7) 0.0021(8)
C13* 0.0215(10) 0.0249(12) 0.0250(9) -0.0041(8) -0.0046(7) 0.0055(8)
C14* 0.0167(9) 0.0272(12) 0.0338(11) -0.0085(9) -0.0029(8) 0.0026(8)
C15* 0.0184(9) 0.0238(12) 0.0333(11) -0.0039(9) 0.0041(8) -0.0025(8)
C16* 0.0175(9) 0.0209(11) 0.0233(9) -0.0012(8) 0.0004(7) -0.0006(8)
C17* 0.0175(9) 0.0247(11) 0.0191(9) -0.0010(8) -0.0026(7) -0.0005(8)
C18* 0.0197(9) 0.0297(12) 0.0198(9) 0.0024(8) -0.0008(7) -0.0010(8)
C19* 0.0201(9) 0.0356(13) 0.0248(10) 0.0030(9) 0.0003(7) -0.0046(9)
C20* 0.0200(9) 0.0392(14) 0.0260(10) 0.0029(9) -0.0058(8) -0.0051(9)
C21* 0.0244(10) 0.0399(14) 0.0216(9) 0.0069(9) -0.0058(8) -0.0060(10)
C22* 0.0210(9) 0.0278(12) 0.0231(9) 0.0042(8) -0.0038(7) -0.0058(8)
C23* 0.0151(8) 0.0300(12) 0.0164(8) -0.0001(8) 0.0012(7) 0.0011(8)
C24* 0.0177(8) 0.0277(12) 0.0161(8) -0.0017(8) -0.0005(7) -0.0006(8)
C25* 0.0230(9) 0.0291(12) 0.0197(9) -0.0003(8) -0.0011(7) 0.0040(9)
C26* 0.0368(12) 0.0284(13) 0.0230(10) 0.0005(9) 0.0032(8) 0.0003(10)
C27* 0.0191(9) 0.0276(12) 0.0195(9) -0.0011(8) 0.0017(7) 0.0002(8)
C28* 0.0277(10) 0.0407(14) 0.0218(9) -0.0095(10) 0.0014(8) -0.0027(10)
C29* 0.0174(9) 0.0315(12) 0.0171(9) -0.0027(8) -0.0015(7) 0.0030(8)
C30* 0.0185(9) 0.0275(12) 0.0198(9) -0.0017(8) 0.0000(7) 0.0019(8)
C31* 0.0245(10) 0.0290(13) 0.0289(10) -0.0001(9) 0.0002(8) -0.0005(9)
C32* 0.0362(13) 0.0404(16) 0.0382(13) -0.0013(11) 0.0094(10) -0.0119(11)
C33* 0.0198(9) 0.0302(13) 0.0267(10) -0.0008(9) -0.0007(7) 0.0033(9)
C34* 0.0253(11) 0.0298(13) 0.0433(13) 0.0065(10) -0.0017(9) 0.0029(9)
N1* 0.0146(7) 0.0205(9) 0.0169(7) -0.0003(6) 0.0011(6) 0.0009(6)
N2* 0.0159(7) 0.0230(9) 0.0161(7) -0.0007(6) -0.0017(6) -0.0014(7)
N3* 0.0201(8) 0.0242(10) 0.0173(7) -0.0021(7) 0.0024(6) 0.0021(7)
N4* 0.0245(8) 0.0324(11) 0.0184(8) -0.0050(7) 0.0011(6) 0.0019(8)
N5* 0.0226(8) 0.0332(11) 0.0205(8) -0.0052(8) 0.0023(6) 0.0023(8)
N6* 0.0197(8) 0.0276(10) 0.0172(7) -0.0030(7) 0.0013(6) 0.0009(7)
B1* 0.0175(10) 0.0209(12) 0.0177(9) -0.0015(8) 0.0026(8) 0.0004(8)
B2* 0.0191(10) 0.0274(13) 0.0166(9) -0.0016(9) -0.0010(8) -0.0027(9)
F1* 0.0230(6) 0.0233(7) 0.0235(6) -0.0020(5) 0.0010(4) 0.0058(5)
F2* 0.0236(6) 0.0253(7) 0.0212(5) 0.0026(5) 0.0042(4) -0.0023(5)
F3* 0.0248(6) 0.0338(8) 0.0248(6) -0.0080(5) -0.0024(4) -0.0055(6)
F4* 0.0250(6) 0.0354(8) 0.0209(5) 0.0065(5) 0.0007(4) -0.0004(5)
O1* 0.0157(6) 0.0404(10) 0.0152(6) -0.0006(6) 0.0012(5) 0.0033(6)
O2* 0.0146(6) 0.0358(9) 0.0183(6) -0.0027(6) -0.0014(5) 0.0027(6)

loop_
_atom_type_symbol
_atom_type_description
_atom_type_scat_dispersion_real
_atom_type_scat_dispersion_imag
_atom_type_scat_source
C C 0.0181 0.0091 'International Tables Vol C Tables 4.2.6.8 and 6.1.1.4'
H H 0.0000 0.0000 'International Tables Vol C Tables 4.2.6.8 and 6.1.1.4'
B B 0.0090 0.0039 'International Tables Vol C Tables 4.2.6.8 and 6.1.1.4'
N N 0.0311 0.0180 'International Tables Vol C Tables 4.2.6.8 and 6.1.1.4'
O O 0.0492 0.0322 'International Tables Vol C Tables 4.2.6.8 and 6.1.1.4'
F F 0.0727 0.0534 'International Tables Vol C Tables 4.2.6.8 and 6.1.1.4'

loop_
_geom_angle_atom_site_label_1
_geom_angle_atom_site_label_2
_geom_angle_atom_site_label_3
_geom_angle
C9 C1 C2 129.35(18)
C9 C1 N1 121.48(18)
C2 C1 N1 109.00(17)
C3 C2 C1 106.68(17)
O1 C3 C2 130.08(18)
O1 C3 C4 121.00(18)
C2 C3 C4 108.92(18)
N1 C4 C3 107.71(17)
N1 C4 C11 126.65(18)
C3 C4 C11 125.63(18)
C9 C5 N2 121.45(18)
C9 C5 C6 129.63(18)
N2 C5 C6 108.91(17)
C7 C6 C5 106.73(17)
O2 C7 C6 130.18(18)
O2 C7 C8 121.32(17)
C6 C7 C8 108.48(17)
N2 C8 C7 108.05(17)
N2 C8 C17 126.84(18)
C7 C8 C17 125.11(18)
C5 C9 C1 128.88(18)
C5 C9 C10 115.38(17)
C1 C9 C10 115.74(18)
N6 C10 N3 108.35(18)
N6 C10 C9 125.98(18)
N3 C10 C9 125.62(19)
C16 C11 C12 118.90(19)
C16 C11 C4 123.1(2)
C12 C11 C4 118.01(19)
C13 C12 C11 120.5(2)
C14 C13 C12 120.1(2)
C15 C14 C13 119.8(2)
C14 C15 C16 120.5(2)
C15 C16 C11 120.2(2)
C18 C17 C22 119.08(19)
C18 C17 C8 118.3(2)
C22 C17 C8 122.6(2)
C19 C18 C17 120.5(2)
C20 C19 C18 120.0(2)
C19 C20 C21 120.1(2)
C20 C21 C22 120.3(2)
C21 C22 C17 120.0(2)
C3 O1 C23 115.67(17)
C3 O1 C231 116.7(5)
O1 C23 C24 105.4(2)
C27 C24 C23 110.8(2)
C27 C24 C25 112.5(3)
C23 C24 C25 107.2(3)
C26 C25 C24 114.2(3)
C28 C27 C24 113.9(3)
O1 C231 C241 109.6(8)
C271 C241 C231 114.9(13)
C271 C241 C251 113.0(9)
C231 C241 C251 109.2(9)
C261 C251 C241 114.9(10)
C241 C271 C281 113.4(11)
O2 C29 C30 108.48(15)
C29 C30 C31 110.58(19)
C29 C30 C33 112.00(18)
C31 C30 C33 112.17(17)
C30 C31 C32 113.5(2)
C34 C33 C30 114.37(18)
C4 N1 C1 107.68(16)
C4 N1 B1 125.57(16)
C1 N1 B1 126.74(16)
C8 N2 C5 107.82(16)
C8 N2 B2 124.66(17)
C5 N2 B2 126.65(17)
C10 N3 N4 107.66(17)
C10 N3 B1 125.51(17)
N4 N3 B1 126.34(17)
N5 N4 N3 108.03(17)
N4 N5 N6 108.41(17)
C10 N6 N5 107.53(17)
C10 N6 B2 125.46(17)
N5 N6 B2 126.58(17)
F2 B1 F1 112.33(17)
F2 B1 N1 112.12(18)
F1 B1 N1 112.09(19)
F2 B1 N3 110.09(18)
F1 B1 N3 105.76(18)
N1 B1 N3 103.90(15)
F4 B2 F3 113.02(19)
F4 B2 N6 106.79(19)
F3 B2 N6 109.35(19)
F4 B2 N2 113.5(2)
F3 B2 N2 109.87(19)
N6 B2 N2 103.79(16)
C7 O2 C29 113.95(15)
C9' C1' C2' 129.17(19)
C9' C1' N1' 121.90(18)
C2' C1' N1' 108.88(17)
C3' C2' C1' 106.58(18)
O1' C3' C2' 129.57(19)
O1' C3' C4' 121.59(18)
C2' C3' C4' 108.83(18)
N1' C4' C3' 107.73(17)
N1' C4' C11' 127.01(19)
C3' C4' C11' 125.25(19)
C9' C5' C6' 129.69(18)
C9' C5' N2' 121.40(18)
C6' C5' N2' 108.68(17)
C7' C6' C5' 106.81(17)
O2' C7' C6' 129.88(18)
O2' C7' C8' 121.26(17)
C6' C7' C8' 108.86(17)
N2' C8' C7' 107.88(17)
N2' C8' C17' 126.33(17)
C7' C8' C17' 125.79(18)
C1' C9' C5' 128.96(19)
C1' C9' C10' 115.50(18)
C5' C9' C10' 115.54(18)
N3' C10' N6' 108.34(18)
N3' C10' C9' 125.85(19)
N6' C10' C9' 125.81(19)
C16' C11' C12' 118.6(2)
C16' C11' C4' 123.1(2)
C12' C11' C4' 118.3(2)
C13' C12' C11' 120.4(2)
C14' C13' C12' 120.4(2)
C15' C14' C13' 119.6(2)
C14' C15' C16' 120.8(2)
C15' C16' C11' 120.1(2)
C22' C17' C18' 119.14(19)
C22' C17' C8' 122.25(19)
C18' C17' C8' 118.60(19)
C19' C18' C17' 120.0(2)
C20' C19' C18' 120.2(2)
C21' C20' C19' 119.9(2)
C22' C21' C20' 120.5(2)
C21' C22' C17' 120.2(2)
O1' C23' C24' 108.07(16)
C23' C24' C27' 110.4(2)
C23' C24' C25' 112.25(19)
C27' C24' C25' 112.02(18)
C26' C25' C24' 114.05(19)
C24' C27' C28' 113.2(2)
O2' C29' C30' 106.40(15)
C29' C30' C31' 110.60(16)
C29' C30' C33' 111.70(19)
C31' C30' C33' 113.70(18)
C32' C31' C30' 112.32(18)
C34' C33' C30' 115.19(18)
C4' N1' C1' 107.97(17)
C4' N1' B1' 125.23(17)
C1' N1' B1' 126.31(17)
C8' N2' C5' 107.75(16)
C8' N2' B2' 125.48(16)
C5' N2' B2' 126.69(16)
C10' N3' N4' 107.68(18)
C10' N3' B1' 126.09(18)
N4' N3' B1' 125.93(17)
N5' N4' N3' 108.22(17)
N4' N5' N6' 108.09(17)
C10' N6' N5' 107.66(17)
C10' N6' B2' 125.59(17)
N5' N6' B2' 126.18(17)
F1' B1' F2' 113.45(19)
F1' B1' N3' 106.51(19)
F2' B1' N3' 109.7(2)
F1' B1' N1' 113.3(2)
F2' B1' N1' 109.6(2)
N3' B1' N1' 103.74(16)
F3' B2' F4' 112.37(18)
F3' B2' N2' 111.74(18)
F4' B2' N2' 112.19(19)
F3' B2' N6' 110.45(19)
F4' B2' N6' 106.00(18)
N2' B2' N6' 103.56(16)
C3' O1' C23' 114.72(15)
C7' O2' C29' 115.51(15)
C9" C1" N1" 121.34(17)
C9" C1" C2" 129.29(18)
N1" C1" C2" 109.28(17)
C3" C2" C1" 106.00(17)
O1" C3" C2" 129.77(18)
O1" C3" C4" 121.06(17)
C2" C3" C4" 109.16(17)
N1" C4" C3" 107.94(16)
N1" C4" C11" 126.96(18)
C3" C4" C11" 125.10(18)
C9" C5" C6" 129.04(18)
C9" C5" N2" 121.95(17)
C6" C5" N2" 108.90(17)
C7" C6" C5" 106.89(17)
O2" C7" C6" 129.06(18)
O2" C7" C8" 122.16(18)
C6" C7" C8" 108.78(17)
N2" C8" C7" 107.76(17)
N2" C8" C17" 126.34(18)
C7" C8" C17" 125.90(18)
C1" C9" C5" 128.71(18)
C1" C9" C10" 115.26(17)
C5" C9" C10" 116.01(17)
N3" C10" N6" 108.32(17)
N3" C10" C9" 126.51(18)
N6" C10" C9" 125.13(18)
C12" C11" C16" 119.07(19)
C12" C11" C4" 118.43(19)
C16" C11" C4" 122.43(19)
C13" C12" C11" 120.6(2)
C14" C13" C12" 119.8(2)
C15" C14" C13" 120.2(2)
C14" C15" C16" 120.4(2)
C15" C16" C11" 120.0(2)
C22" C17" C18" 118.22(18)
C22" C17" C8" 123.01(19)
C18" C17" C8" 118.76(19)
C19" C18" C17" 120.4(2)
C20" C19" C18" 120.6(2)
C19" C20" C21" 119.64(19)
C20" C21" C22" 120.2(2)
C21" C22" C17" 120.8(2)
O1" C23" C24" 107.47(15)
C23" C24" C25" 110.4(2)
C23" C24" C27" 110.94(19)
C25" C24" C27" 112.50(18)
C24" C25" C26" 114.4(2)
C28" C27" C24" 114.9(2)
O2" C29" C30" 107.61(16)
C29" C30" C33" 111.8(2)
C29" C30" C31" 109.05(17)
C33" C30" C31" 113.63(18)
C32" C31" C30" 112.77(19)
C30" C33" C34" 114.52(19)
C4" N1" C1" 107.61(16)
C4" N1" B1" 124.89(16)
C1" N1" B1" 126.91(16)
C8" N2" C5" 107.65(16)
C8" N2" B2" 126.63(16)
C5" N2" B2" 125.47(16)
C10" N3" N4" 107.69(16)
C10" N3" B1" 125.03(16)
N4" N3" B1" 126.95(16)
N5" N4" N3" 108.12(16)
N4" N5" N6" 108.15(16)
C10" N6" N5" 107.70(16)
C10" N6" B2" 125.56(16)
N5" N6" B2" 125.93(16)
F2" B1" F1" 112.93(17)
F2" B1" N3" 107.78(17)
F1" B1" N3" 109.34(18)
F2" B1" N1" 112.82(19)
F1" B1" N1" 110.01(18)
N3" B1" N1" 103.45(15)
F4" B2" F3" 112.60(17)
F4" B2" N2" 111.19(17)
F3" B2" N2" 112.47(18)
F4" B2" N6" 109.83(17)
F3" B2" N6" 105.75(17)
N2" B2" N6" 104.52(15)
C3" O1" C23" 114.62(15)
C7" O2" C29" 115.13(15)
C2* C1* N1* 108.69(16)
C2* C1* C9* 129.87(18)
N1* C1* C9* 121.21(17)
C3* C2* C1* 106.78(16)
O1* C3* C2* 129.93(18)
O1* C3* C4* 121.46(17)
C2* C3* C4* 108.60(17)
N1* C4* C3* 108.10(16)
N1* C4* C11* 125.58(17)
C3* C4* C11* 126.29(17)
C9* C5* N2* 121.34(18)
C9* C5* C6* 129.88(18)
N2* C5* C6* 108.58(16)
C7* C6* C5* 106.31(17)
O2* C7* C6* 129.76(18)
O2* C7* C8* 121.18(17)
C6* C7* C8* 109.06(17)
N2* C8* C7* 107.87(16)
N2* C8* C17* 126.69(18)
C7* C8* C17* 125.44(18)
C5* C9* C1* 129.04(18)
C5* C9* C10* 115.61(17)
C1* C9* C10* 115.15(17)
N6* C10* N3* 107.77(18)
N6* C10* C9* 126.24(18)
N3* C10* C9* 125.97(18)
C12* C11* C16* 118.82(18)
C12* C11* C4* 119.82(18)
C16* C11* C4* 121.30(19)
C13* C12* C11* 120.63(19)
C14* C13* C12* 120.1(2)
C13* C14* C15* 119.79(19)
C16* C15* C14* 120.3(2)
C15* C16* C11* 120.3(2)
C18* C17* C22* 118.78(18)
C18* C17* C8* 118.53(18)
C22* C17* C8* 122.65(19)
C19* C18* C17* 120.63(19)
C20* C19* C18* 120.1(2)
C21* C20* C19* 119.6(2)
C20* C21* C22* 120.6(2)
C21* C22* C17* 120.1(2)
O1* C23* C24* 106.83(15)
C23* C24* C27* 110.49(16)
C23* C24* C25* 111.61(18)
C27* C24* C25* 113.74(17)
C26* C25* C24* 115.37(18)
C28* C27* C24* 112.55(17)
O2* C29* C30* 108.29(15)
C29* C30* C33* 112.03(18)
C29* C30* C31* 110.76(19)
C33* C30* C31* 111.74(17)
C32* C31* C30* 114.0(2)
C34* C33* C30* 114.77(18)
C4* N1* C1* 107.76(16)
C4* N1* B1* 124.89(16)
C1* N1* B1* 127.12(16)
C8* N2* C5* 108.11(16)
C8* N2* B2* 124.92(16)
C5* N2* B2* 126.95(16)
C10* N3* N4* 107.75(17)
C10* N3* B1* 125.06(17)
N4* N3* B1* 126.42(16)
N5* N4* N3* 108.23(16)
N4* N5* N6* 108.27(16)
C10* N6* N5* 107.96(17)
C10* N6* B2* 125.10(17)
N5* N6* B2* 126.63(16)
F1* B1* F2* 112.22(17)
F1* B1* N1* 111.00(17)
F2* B1* N1* 112.47(18)
F1* B1* N3* 110.44(18)
F2* B1* N3* 106.64(17)
N1* B1* N3* 103.63(15)
F3* B2* F4* 112.98(17)
F3* B2* N2* 112.16(18)
F4* B2* N2* 110.98(19)
F3* B2* N6* 109.97(19)
F4* B2* N6* 106.61(17)
N2* B2* N6* 103.57(15)
C3* O1* C23* 115.65(15)
C7* O2* C29* 114.64(15)

loop_
_geom_bond_atom_site_label_1
_geom_bond_atom_site_label_2
_geom_bond_distance
C1 C9 1.405(3)
C1 C2 1.407(3)
C1 N1 1.408(2)
C2 C3 1.371(3)
C3 O1 1.349(2)
C3 C4 1.431(3)
C4 N1 1.366(3)
C4 C11 1.466(3)
C5 C9 1.402(3)
C5 N2 1.410(2)
C5 C6 1.411(3)
C6 C7 1.372(3)
C7 O2 1.346(2)
C7 C8 1.441(3)
C8 N2 1.355(3)
C8 C17 1.468(3)
C9 C10 1.442(3)
C10 N6 1.320(3)
C10 N3 1.322(3)
C11 C16 1.402(3)
C11 C12 1.406(3)
C12 C13 1.393(3)
C13 C14 1.392(4)
C14 C15 1.391(4)
C15 C16 1.392(3)
C17 C18 1.398(3)
C17 C22 1.400(3)
C18 C19 1.394(3)
C19 C20 1.385(4)
C20 C21 1.387(4)
C21 C22 1.394(3)
O1 C23 1.452(3)
O1 C231 1.493(11)
C23 C24 1.526(4)
C24 C27 1.526(4)
C24 C25 1.552(5)
C25 C26 1.518(4)
C27 C28 1.522(5)
C231 C241 1.527(14)
C241 C271 1.485(16)
C241 C251 1.566(14)
C251 C261 1.483(15)
C271 C281 1.506(16)
C29 O2 1.451(2)
C29 C30 1.521(3)
C30 C31 1.529(3)
C30 C33 1.536(3)
C31 C32 1.530(3)
C33 C34 1.521(4)
N1 B1 1.570(3)
N2 B2 1.579(3)
N3 N4 1.365(2)
N3 B1 1.579(3)
N4 N5 1.289(3)
N5 N6 1.364(2)
N6 B2 1.578(3)
B1 F2 1.366(3)
B1 F1 1.378(3)
B2 F4 1.366(3)
B2 F3 1.369(3)
C1' C9' 1.401(3)
C1' C2' 1.411(3)
C1' N1' 1.413(3)
C2' C3' 1.374(3)
C3' O1' 1.348(3)
C3' C4' 1.440(3)
C4' N1' 1.358(3)
C4' C11' 1.470(3)
C5' C9' 1.405(3)
C5' C6' 1.408(3)
C5' N2' 1.415(2)
C6' C7' 1.373(3)
C7' O2' 1.351(2)
C7' C8' 1.432(3)
C8' N2' 1.362(3)
C8' C17' 1.467(3)
C9' C10' 1.441(3)
C10' N3' 1.321(3)
C10' N6' 1.322(3)
C11' C16' 1.403(3)
C11' C12' 1.403(3)
C12' C13' 1.395(3)
C13' C14' 1.387(4)
C14' C15' 1.382(4)
C15' C16' 1.396(3)
C17' C22' 1.403(3)
C17' C18' 1.405(3)
C18' C19' 1.393(3)
C19' C20' 1.392(4)
C20' C21' 1.388(4)
C21' C22' 1.387(3)
C23' O1' 1.456(2)
C23' C24' 1.517(3)
C24' C27' 1.526(3)
C24' C25' 1.537(3)
C25' C26' 1.522(4)
C27' C28' 1.530(3)
C29' O2' 1.450(2)
C29' C30' 1.527(3)
C30' C31' 1.534(3)
C30' C33' 1.537(3)
C31' C32' 1.529(3)
C33' C34' 1.530(3)
N1' B1' 1.587(3)
N2' B2' 1.574(3)
N3' N4' 1.364(3)
N3' B1' 1.574(3)
N4' N5' 1.292(3)
N5' N6' 1.365(2)
N6' B2' 1.576(3)
B1' F1' 1.364(3)
B1' F2' 1.369(3)
B2' F3' 1.366(3)
B2' F4' 1.378(3)
C1" C9" 1.401(3)
C1" N1" 1.408(2)
C1" C2" 1.415(3)
C2" C3" 1.375(3)
C3" O1" 1.346(2)
C3" C4" 1.431(3)
C4" N1" 1.361(3)
C4" C11" 1.468(3)
C5" C9" 1.405(3)
C5" C6" 1.412(3)
C5" N2" 1.412(2)
C6" C7" 1.375(3)
C7" O2" 1.351(2)
C7" C8" 1.436(3)
C8" N2" 1.373(2)
C8" C17" 1.464(3)
C9" C10" 1.435(3)
C10" N3" 1.322(3)
C10" N6" 1.324(3)
C11" C12" 1.399(3)
C11" C16" 1.403(3)
C12" C13" 1.394(3)
C13" C14" 1.389(4)
C14" C15" 1.388(4)
C15" C16" 1.392(3)
C17" C22" 1.401(3)
C17" C18" 1.411(3)
C18" C19" 1.390(3)
C19" C20" 1.387(3)
C20" C21" 1.389(3)
C21" C22" 1.393(3)
C23" O1" 1.449(2)
C23" C24" 1.527(3)
C24" C25" 1.530(4)
C24" C27" 1.533(3)
C25" C26" 1.530(3)
C27" C28" 1.514(4)
C29" O2" 1.449(2)
C29" C30" 1.528(3)
C30" C33" 1.533(3)
C30" C31" 1.536(3)
C31" C32" 1.531(3)
C33" C34" 1.536(4)
N1" B1" 1.583(3)
N2" B2" 1.576(3)
N3" N4" 1.366(2)
N3" B1" 1.579(3)
N4" N5" 1.295(3)
N5" N6" 1.364(2)
N6" B2" 1.577(3)
B1" F2" 1.364(3)
B1" F1" 1.370(3)
B2" F4" 1.368(3)
B2" F3" 1.375(3)
C1* C2* 1.410(3)
C1* N1* 1.411(2)
C1* C9* 1.412(3)
C2* C3* 1.378(3)
C3* O1* 1.349(2)
C3* C4* 1.428(3)
C4* N1* 1.364(2)
C4* C11* 1.468(3)
C5* C9* 1.399(3)
C5* N2* 1.411(2)
C5* C6* 1.419(3)
C6* C7* 1.375(3)
C7* O2* 1.344(2)
C7* C8* 1.433(3)
C8* N2* 1.357(2)
C8* C17* 1.467(3)
C9* C10* 1.443(3)
C10* N6* 1.323(3)
C10* N3* 1.329(3)
C11* C12* 1.398(3)
C11* C16* 1.403(3)
C12* C13* 1.391(3)
C13* C14* 1.388(3)
C14* C15* 1.392(3)
C15* C16* 1.390(3)
C17* C18* 1.396(3)
C17* C22* 1.399(3)
C18* C19* 1.391(3)
C19* C20* 1.388(3)
C20* C21* 1.384(3)
C21* C22* 1.391(3)
C23* O1* 1.449(2)
C23* C24* 1.524(2)
C24* C27* 1.534(3)
C24* C25* 1.539(3)
C25* C26* 1.529(3)
C27* C28* 1.527(3)
C29* O2* 1.449(2)
C29* C30* 1.520(3)
C30* C33* 1.534(3)
C30* C31* 1.534(3)
C31* C32* 1.524(3)
C33* C34* 1.519(4)
N1* B1* 1.569(3)
N2* B2* 1.573(3)
N3* N4* 1.364(2)
N3* B1* 1.574(3)
N4* N5* 1.289(3)
N5* N6* 1.363(2)
N6* B2* 1.580(3)
B1* F1* 1.366(3)
B1* F2* 1.377(3)
B2* F3* 1.361(3)
B2* F4* 1.380(3)

loop_
_geom_torsion_atom_site_label_1
_geom_torsion_atom_site_label_2
_geom_torsion_atom_site_label_3
_geom_torsion_atom_site_label_4
_geom_torsion
C9 C1 C2 C3 -174.8(2)
N1 C1 C2 C3 0.4(3)
C1 C2 C3 O1 -179.6(2)
C1 C2 C3 C4 -0.1(3)
O1 C3 C4 N1 179.3(2)
C2 C3 C4 N1 -0.3(3)
O1 C3 C4 C11 -1.4(4)
C2 C3 C4 C11 179.0(2)
C9 C5 C6 C7 -178.3(2)
N2 C5 C6 C7 0.3(3)
C5 C6 C7 O2 -179.3(2)
C5 C6 C7 C8 -1.1(3)
O2 C7 C8 N2 -180.0(2)
C6 C7 C8 N2 1.7(3)
O2 C7 C8 C17 0.0(4)
C6 C7 C8 C17 -178.3(2)
N2 C5 C9 C1 170.0(2)
C6 C5 C9 C1 -11.6(4)
N2 C5 C9 C10 -9.9(3)
C6 C5 C9 C10 168.5(2)
C2 C1 C9 C5 -9.4(4)
N1 C1 C9 C5 175.9(2)
C2 C1 C9 C10 170.5(2)
N1 C1 C9 C10 -4.2(3)
C5 C9 C10 N6 0.8(3)
C1 C9 C10 N6 -179.1(2)
C5 C9 C10 N3 -176.4(2)
C1 C9 C10 N3 3.7(3)
N1 C4 C11 C16 -39.7(3)
C3 C4 C11 C16 141.0(2)
N1 C4 C11 C12 141.6(2)
C3 C4 C11 C12 -37.7(3)
C16 C11 C12 C13 1.5(3)
C4 C11 C12 C13 -179.7(2)
C11 C12 C13 C14 -1.3(3)
C12 C13 C14 C15 -0.1(4)
C13 C14 C15 C16 1.1(4)
C14 C15 C16 C11 -0.8(4)
C12 C11 C16 C15 -0.5(3)
C4 C11 C16 C15 -179.2(2)
N2 C8 C17 C18 140.2(2)
C7 C8 C17 C18 -39.8(3)
N2 C8 C17 C22 -42.3(3)
C7 C8 C17 C22 137.7(2)
C22 C17 C18 C19 0.6(3)
C8 C17 C18 C19 178.1(2)
C17 C18 C19 C20 -1.5(4)
C18 C19 C20 C21 1.1(4)
C19 C20 C21 C22 0.2(4)
C20 C21 C22 C17 -1.0(4)
C18 C17 C22 C21 0.7(3)
C8 C17 C22 C21 -176.8(2)
C2 C3 O1 C23 -0.4(4)
C4 C3 O1 C23 -179.9(3)
C2 C3 O1 C231 -23.0(7)
C4 C3 O1 C231 157.5(7)
C3 O1 C23 C24 -171.3(3)
O1 C23 C24 C27 -164.2(3)
O1 C23 C24 C25 72.7(3)
C27 C24 C25 C26 73.4(4)
C23 C24 C25 C26 -164.6(3)
C23 C24 C27 C28 74.8(4)
C25 C24 C27 C28 -165.2(2)
C3 O1 C231 C241 -159.8(9)
O1 C231 C241 C271 -66.2(14)
O1 C231 C241 C251 165.7(10)
C271 C241 C251 C261 59.5(17)
C231 C241 C251 C261 -171.4(12)
C231 C241 C271 C281 -69.9(13)
C251 C241 C271 C281 56.2(16)
O2 C29 C30 C31 -63.4(2)
O2 C29 C30 C33 62.5(2)
C29 C30 C31 C32 -167.02(19)
C33 C30 C31 C32 67.2(2)
C29 C30 C33 C34 64.1(3)
C31 C30 C33 C34 -170.90(19)
C3 C4 N1 C1 0.6(3)
C11 C4 N1 C1 -178.7(2)
C3 C4 N1 B1 179.2(2)
C11 C4 N1 B1 -0.2(4)
C9 C1 N1 C4 175.0(2)
C2 C1 N1 C4 -0.6(3)
C9 C1 N1 B1 -3.5(3)
C2 C1 N1 B1 -179.2(2)
C7 C8 N2 C5 -1.5(3)
C17 C8 N2 C5 178.5(2)
C7 C8 N2 B2 168.4(2)
C17 C8 N2 B2 -11.6(4)
C9 C5 N2 C8 179.4(2)
C6 C5 N2 C8 0.8(3)
C9 C5 N2 B2 9.8(4)
C6 C5 N2 B2 -168.8(2)
N6 C10 N3 N4 -0.5(3)
C9 C10 N3 N4 177.0(2)
N6 C10 N3 B1 -172.9(2)
C9 C10 N3 B1 4.6(4)
C10 N3 N4 N5 1.2(3)
B1 N3 N4 N5 173.5(2)
N3 N4 N5 N6 -1.3(3)
N3 C10 N6 N5 -0.2(3)
C9 C10 N6 N5 -177.8(2)
N3 C10 N6 B2 -173.1(2)
C9 C10 N6 B2 9.3(4)
N4 N5 N6 C10 1.0(3)
N4 N5 N6 B2 173.8(2)
C4 N1 B1 F2 -49.6(3)
C1 N1 B1 F2 128.7(2)
C4 N1 B1 F1 77.8(3)
C1 N1 B1 F1 -103.9(2)
C4 N1 B1 N3 -168.5(2)
C1 N1 B1 N3 9.8(3)
C10 N3 B1 F2 -130.5(2)
N4 N3 B1 F2 58.5(3)
C10 N3 B1 F1 107.9(2)
N4 N3 B1 F1 -63.1(3)
C10 N3 B1 N1 -10.3(3)
N4 N3 B1 N1 178.7(2)
C10 N6 B2 F4 111.6(2)
N5 N6 B2 F4 -60.0(3)
C10 N6 B2 F3 -125.8(2)
N5 N6 B2 F3 62.6(3)
C10 N6 B2 N2 -8.6(3)
N5 N6 B2 N2 179.8(2)
C8 N2 B2 F4 75.9(3)
C5 N2 B2 F4 -116.1(2)
C8 N2 B2 F3 -51.7(3)
C5 N2 B2 F3 116.3(2)
C8 N2 B2 N6 -168.6(2)
C5 N2 B2 N6 -0.6(3)
C6 C7 O2 C29 -1.7(4)
C8 C7 O2 C29 -179.6(2)
C30 C29 O2 C7 175.62(19)
C9' C1' C2' C3' -177.1(2)
N1' C1' C2' C3' 0.3(3)
C1' C2' C3' O1' 179.8(2)
C1' C2' C3' C4' -0.7(3)
O1' C3' C4' N1' -179.7(2)
C2' C3' C4' N1' 0.8(3)
O1' C3' C4' C11' -0.5(4)
C2' C3' C4' C11' 180.0(2)
C9' C5' C6' C7' -173.2(2)
N2' C5' C6' C7' 1.3(3)
C5' C6' C7' O2' 179.7(2)
C5' C6' C7' C8' -1.4(3)
O2' C7' C8' N2' 180.0(2)
C6' C7' C8' N2' 1.0(3)
O2' C7' C8' C17' 0.6(4)
C6' C7' C8' C17' -178.4(2)
C2' C1' C9' C5' -10.6(4)
N1' C1' C9' C5' 172.3(2)
C2' C1' C9' C10' 170.1(2)
N1' C1' C9' C10' -7.1(3)
C6' C5' C9' C1' -10.5(4)
N2' C5' C9' C1' 175.6(2)
C6' C5' C9' C10' 168.8(2)
N2' C5' C9' C10' -5.1(3)
C1' C9' C10' N3' 1.8(3)
C5' C9' C10' N3' -177.6(2)
C1' C9' C10' N6' -177.8(2)
C5' C9' C10' N6' 2.7(3)
N1' C4' C11' C16' -37.1(4)
C3' C4' C11' C16' 143.9(2)
N1' C4' C11' C12' 144.6(2)
C3' C4' C11' C12' -34.4(3)
C16' C11' C12' C13' 1.2(3)
C4' C11' C12' C13' 179.5(2)
C11' C12' C13' C14' -1.4(3)
C12' C13' C14' C15' 1.2(4)
C13' C14' C15' C16' -0.8(4)
C14' C15' C16' C11' 0.6(4)
C12' C11' C16' C15' -0.8(3)
C4' C11' C16' C15' -179.0(2)
N2' C8' C17' C22' -39.6(3)
C7' C8' C17' C22' 139.7(2)
N2' C8' C17' C18' 141.7(2)
C7' C8' C17' C18' -39.1(3)
C22' C17' C18' C19' 2.6(3)
C8' C17' C18' C19' -178.6(2)
C17' C18' C19' C20' -1.8(3)
C18' C19' C20' C21' -0.1(4)
C19' C20' C21' C22' 1.2(4)
C20' C21' C22' C17' -0.3(4)
C18' C17' C22' C21' -1.6(3)
C8' C17' C22' C21' 179.7(2)
O1' C23' C24' C27' -60.9(2)
O1' C23' C24' C25' 64.9(3)
C23' C24' C25' C26' 68.9(3)
C27' C24' C25' C26' -166.2(2)
C23' C24' C27' C28' -167.42(19)
C25' C24' C27' C28' 66.7(3)
O2' C29' C30' C31' -154.26(19)
O2' C29' C30' C33' 78.0(2)
C29' C30' C31' C32' 171.5(2)
C33' C30' C31' C32' -61.9(3)
C29' C30' C33' C34' 74.4(2)
C31' C30' C33' C34' -51.7(2)
C3' C4' N1' C1' -0.6(2)
C11' C4' N1' C1' -179.7(2)
C3' C4' N1' B1' 171.8(2)
C11' C4' N1' B1' -7.4(4)
C9' C1' N1' C4' 177.8(2)
C2' C1' N1' C4' 0.1(3)
C9' C1' N1' B1' 5.5(3)
C2' C1' N1' B1' -172.1(2)
C7' C8' N2' C5' -0.1(3)
C17' C8' N2' C5' 179.2(2)
C7' C8' N2' B2' 177.0(2)
C17' C8' N2' B2' -3.7(4)
C9' C5' N2' C8' 174.3(2)
C6' C5' N2' C8' -0.7(3)
C9' C5' N2' B2' -2.7(3)
C6' C5' N2' B2' -177.8(2)
N6' C10' N3' N4' -0.6(3)
C9' C10' N3' N4' 179.7(2)
N6' C10' N3' B1' -174.6(2)
C9' C10' N3' B1' 5.7(4)
C10' N3' N4' N5' 1.2(3)
B1' N3' N4' N5' 175.2(2)
N3' N4' N5' N6' -1.2(3)
N3' C10' N6' N5' -0.1(3)
C9' C10' N6' N5' 179.5(2)
N3' C10' N6' B2' -171.9(2)
C9' C10' N6' B2' 7.8(4)
N4' N5' N6' C10' 0.9(3)
N4' N5' N6' B2' 172.6(2)
C10' N3' B1' F1' 113.2(2)
N4' N3' B1' F1' -59.7(3)
C10' N3' B1' F2' -123.6(2)
N4' N3' B1' F2' 63.4(3)
C10' N3' B1' N1' -6.6(3)
N4' N3' B1' N1' -179.5(2)
C4' N1' B1' F1' 75.1(3)
C1' N1' B1' F1' -113.9(2)
C4' N1' B1' F2' -52.7(3)
C1' N1' B1' F2' 118.3(2)
C4' N1' B1' N3' -169.8(2)
C1' N1' B1' N3' 1.2(3)
C8' N2' B2' F3' -47.0(3)
C5' N2' B2' F3' 129.5(2)
C8' N2' B2' F4' 80.3(3)
C5' N2' B2' F4' -103.2(2)
C8' N2' B2' N6' -165.9(2)
C5' N2' B2' N6' 10.7(3)
C10' N6' B2' F3' -132.8(2)
N5' N6' B2' F3' 56.9(3)
C10' N6' B2' F4' 105.2(2)
N5' N6' B2' F4' -65.0(3)
C10' N6' B2' N2' -13.0(3)
N5' N6' B2' N2' 176.7(2)
C2' C3' O1' C23' -0.7(4)
C4' C3' O1' C23' 179.8(2)
C24' C23' O1' C3' 176.3(2)
C6' C7' O2' C29' 2.5(4)
C8' C7' O2' C29' -176.3(2)
C30' C29' O2' C7' 175.4(2)
C9" C1" C2" C3" 176.5(2)
N1" C1" C2" C3" 0.0(3)
C1" C2" C3" O1" 179.5(2)
C1" C2" C3" C4" 0.4(2)
O1" C3" C4" N1" -179.9(2)
C2" C3" C4" N1" -0.7(3)
O1" C3" C4" C11" -0.2(3)
C2" C3" C4" C11" 178.9(2)
C9" C5" C6" C7" 176.2(2)
N2" C5" C6" C7" -0.1(2)
C5" C6" C7" O2" -178.8(2)
C5" C6" C7" C8" 0.8(3)
O2" C7" C8" N2" 178.4(2)
C6" C7" C8" N2" -1.2(3)
O2" C7" C8" C17" -1.1(4)
C6" C7" C8" C17" 179.2(2)
N1" C1" C9" C5" -171.1(2)
C2" C1" C9" C5" 12.8(4)
N1" C1" C9" C10" 10.4(3)
C2" C1" C9" C10" -165.7(2)
C6" C5" C9" C1" 15.0(4)
N2" C5" C9" C1" -169.2(2)
C6" C5" C9" C10" -166.6(2)
N2" C5" C9" C10" 9.3(3)
C1" C9" C10" N3" -3.7(3)
C5" C9" C10" N3" 177.6(2)
C1" C9" C10" N6" 173.9(2)
C5" C9" C10" N6" -4.8(3)
N1" C4" C11" C12" -140.0(2)
C3" C4" C11" C12" 40.5(3)
N1" C4" C11" C16" 43.1(3)
C3" C4" C11" C16" -136.4(2)
C16" C11" C12" C13" -0.6(3)
C4" C11" C12" C13" -177.6(2)
C11" C12" C13" C14" 2.4(3)
C12" C13" C14" C15" -2.4(4)
C13" C14" C15" C16" 0.6(4)
C14" C15" C16" C11" 1.2(4)
C12" C11" C16" C15" -1.2(3)
C4" C11" C16" C15" 175.7(2)
N2" C8" C17" C22" 30.0(3)
C7" C8" C17" C22" -150.6(2)
N2" C8" C17" C18" -150.3(2)
C7" C8" C17" C18" 29.2(3)
C22" C17" C18" C19" -2.5(3)
C8" C17" C18" C19" 177.7(2)
C17" C18" C19" C20" 0.4(3)
C18" C19" C20" C21" 1.4(4)
C19" C20" C21" C22" -1.2(4)
C20" C21" C22" C17" -1.0(3)
C18" C17" C22" C21" 2.8(3)
C8" C17" C22" C21" -177.5(2)
O1" C23" C24" C25" 63.0(2)
O1" C23" C24" C27" -62.4(3)
C23" C24" C25" C26" 164.15(19)
C27" C24" C25" C26" -71.3(3)
C23" C24" C27" C28" -67.3(3)
C25" C24" C27" C28" 168.5(2)
O2" C29" C30" C33" 68.1(2)
O2" C29" C30" C31" -165.44(19)
C29" C30" C31" C32" 173.6(2)
C33" C30" C31" C32" -61.0(3)
C29" C30" C33" C34" 71.0(2)
C31" C30" C33" C34" -53.0(3)
C3" C4" N1" C1" 0.7(2)
C11" C4" N1" C1" -178.9(2)
C3" C4" N1" B1" -170.9(2)
C11" C4" N1" B1" 9.4(4)
C9" C1" N1" C4" -177.3(2)
C2" C1" N1" C4" -0.5(2)
C9" C1" N1" B1" -5.9(3)
C2" C1" N1" B1" 171.0(2)
C7" C8" N2" C5" 1.1(2)
C17" C8" N2" C5" -179.3(2)
C7" C8" N2" B2" -173.3(2)
C17" C8" N2" B2" 6.3(3)
C9" C5" N2" C8" -177.2(2)
C6" C5" N2" C8" -0.6(2)
C9" C5" N2" B2" -2.7(3)
C6" C5" N2" B2" 173.8(2)
N6" C10" N3" N4" -0.3(2)
C9" C10" N3" N4" 177.6(2)
N6" C10" N3" B1" 173.6(2)
C9" C10" N3" B1" -8.5(4)
C10" N3" N4" N5" -0.6(2)
B1" N3" N4" N5" -174.3(2)
N3" N4" N5" N6" 1.2(2)
N3" C10" N6" N5" 1.0(2)
C9" C10" N6" N5" -177.0(2)
N3" C10" N6" B2" 171.1(2)
C9" C10" N6" B2" -6.8(3)
N4" N5" N6" C10" -1.3(2)
N4" N5" N6" B2" -171.4(2)
C10" N3" B1" F2" -108.2(2)
N4" N3" B1" F2" 64.5(3)
C10" N3" B1" F1" 128.7(2)
N4" N3" B1" F1" -58.6(3)
C10" N3" B1" N1" 11.5(3)
N4" N3" B1" N1" -175.80(19)
C4" N1" B1" F2" -78.4(3)
C1" N1" B1" F2" 111.5(2)
C4" N1" B1" F1" 48.7(3)
C1" N1" B1" F1" -121.4(2)
C4" N1" B1" N3" 165.37(19)
C1" N1" B1" N3" -4.7(3)
C8" N2" B2" F4" 48.0(3)
C5" N2" B2" F4" -125.4(2)
C8" N2" B2" F3" -79.3(3)
C5" N2" B2" F3" 107.3(2)
C8" N2" B2" N6" 166.45(19)
C5" N2" B2" N6" -7.0(3)
C10" N6" B2" F4" 131.0(2)
N5" N6" B2" F4" -60.6(3)
C10" N6" B2" F3" -107.2(2)
N5" N6" B2" F3" 61.2(3)
C10" N6" B2" N2" 11.7(3)
N5" N6" B2" N2" -179.95(19)
C2" C3" O1" C23" 2.5(3)
C4" C3" O1" C23" -178.5(2)
C24" C23" O1" C3" -178.4(2)
C6" C7" O2" C29" 7.7(3)
C8" C7" O2" C29" -171.8(2)
C30" C29" O2" C7" 166.31(19)
N1* C1* C2* C3* -2.0(2)
C9* C1* C2* C3* 172.4(2)
C1* C2* C3* O1* -178.4(2)
C1* C2* C3* C4* 2.7(3)
O1* C3* C4* N1* 178.6(2)
C2* C3* C4* N1* -2.5(3)
O1* C3* C4* C11* -3.3(4)
C2* C3* C4* C11* 175.7(2)
C9* C5* C6* C7* -172.2(2)
N2* C5* C6* C7* 2.6(3)
C5* C6* C7* O2* 177.9(2)
C5* C6* C7* C8* -2.1(3)
O2* C7* C8* N2* -179.1(2)
C6* C7* C8* N2* 0.8(3)
O2* C7* C8* C17* 1.0(4)
C6* C7* C8* C17* -179.1(2)
N2* C5* C9* C1* -173.3(2)
C6* C5* C9* C1* 0.9(4)
N2* C5* C9* C10* 1.2(3)
C6* C5* C9* C10* 175.5(2)
C2* C1* C9* C5* 8.3(4)
N1* C1* C9* C5* -177.9(2)
C2* C1* C9* C10* -166.3(2)
N1* C1* C9* C10* 7.5(3)
C5* C9* C10* N6* -0.3(3)
C1* C9* C10* N6* 175.0(2)
C5* C9* C10* N3* -178.4(2)
C1* C9* C10* N3* -3.1(3)
N1* C4* C11* C12* -140.9(2)
C3* C4* C11* C12* 41.3(3)
N1* C4* C11* C16* 41.8(3)
C3* C4* C11* C16* -136.0(2)
C16* C11* C12* C13* -2.6(3)
C4* C11* C12* C13* -180.0(2)
C11* C12* C13* C14* 2.2(3)
C12* C13* C14* C15* -0.1(3)
C13* C14* C15* C16* -1.6(3)
C14* C15* C16* C11* 1.1(3)
C12* C11* C16* C15* 1.0(3)
C4* C11* C16* C15* 178.3(2)
N2* C8* C17* C18* 135.4(2)
C7* C8* C17* C18* -44.8(3)
N2* C8* C17* C22* -46.7(4)
C7* C8* C17* C22* 133.2(2)
C22* C17* C18* C19* 2.7(4)
C8* C17* C18* C19* -179.3(2)
C17* C18* C19* C20* -3.3(4)
C18* C19* C20* C21* 1.5(4)
C19* C20* C21* C22* 0.7(4)
C20* C21* C22* C17* -1.3(4)
C18* C17* C22* C21* -0.4(4)
C8* C17* C22* C21* -178.3(2)
O1* C23* C24* C27* 156.27(19)
O1* C23* C24* C25* -76.1(2)
C23* C24* C25* C26* -74.8(2)
C27* C24* C25* C26* 51.1(2)
C23* C24* C27* C28* -170.5(2)
C25* C24* C27* C28* 63.0(3)
O2* C29* C30* C33* -60.7(2)
O2* C29* C30* C31* 64.8(2)
C29* C30* C31* C32* 167.19(19)
C33* C30* C31* C32* -67.1(3)
C29* C30* C33* C34* -58.9(3)
C31* C30* C33* C34* 176.1(2)
C3* C4* N1* C1* 1.2(2)
C11* C4* N1* C1* -177.0(2)
C3* C4* N1* B1* -173.71(19)
C11* C4* N1* B1* 8.1(3)
C2* C1* N1* C4* 0.5(2)
C9* C1* N1* C4* -174.5(2)
C2* C1* N1* B1* 175.2(2)
C9* C1* N1* B1* 0.3(3)
C7* C8* N2* C5* 0.8(2)
C17* C8* N2* C5* -179.3(2)
C7* C8* N2* B2* -177.4(2)
C17* C8* N2* B2* 2.5(4)
C9* C5* N2* C8* 173.2(2)
C6* C5* N2* C8* -2.1(3)
C9* C5* N2* B2* -8.7(3)
C6* C5* N2* B2* 176.0(2)
N6* C10* N3* N4* 1.4(3)
C9* C10* N3* N4* 179.8(2)
N6* C10* N3* B1* 171.9(2)
C9* C10* N3* B1* -9.8(4)
C10* N3* N4* N5* -1.1(3)
B1* N3* N4* N5* -171.4(2)
N3* N4* N5* N6* 0.3(3)
N3* C10* N6* N5* -1.2(3)
C9* C10* N6* N5* -179.6(2)
N3* C10* N6* B2* -175.1(2)
C9* C10* N6* B2* 6.5(4)
N4* N5* N6* C10* 0.6(3)
N4* N5* N6* B2* 174.4(2)
C4* N1* B1* F1* 44.8(3)
C1* N1* B1* F1* -129.0(2)
C4* N1* B1* F2* -81.8(3)
C1* N1* B1* F2* 104.3(2)
C4* N1* B1* N3* 163.40(19)
C1* N1* B1* N3* -10.5(3)
C10* N3* B1* F1* 133.9(2)
N4* N3* B1* F1* -57.4(3)
C10* N3* B1* F2* -104.0(2)
N4* N3* B1* F2* 64.7(3)
C10* N3* B1* N1* 14.9(3)
N4* N3* B1* N1* -176.4(2)
C8* N2* B2* F3* -51.3(3)
C5* N2* B2* F3* 130.8(2)
C8* N2* B2* F4* 76.1(3)
C5* N2* B2* F4* -101.8(2)
C8* N2* B2* N6* -169.9(2)
C5* N2* B2* N6* 12.3(3)
C10* N6* B2* F3* -131.1(2)
N5* N6* B2* F3* 56.1(3)
C10* N6* B2* F4* 106.1(2)
N5* N6* B2* F4* -66.7(3)
C10* N6* B2* N2* -11.0(3)
N5* N6* B2* N2* 176.2(2)
C2* C3* O1* C23* 2.9(4)
C4* C3* O1* C23* -178.4(2)
C24* C23* O1* C3* -174.09(19)
C6* C7* O2* C29* -2.8(3)
C8* C7* O2* C29* 177.1(2)
C30* C29* O2* C7* -173.38(19)
